data_7008054
loop_
_publ_author_name
'Berthet, Jean-Claude'
'Nierlich, Martine'
'Miquel, Yannick'
'Madic, Charles'
'Ephritikhine, Michel'

_publ_section_title
;
 Selective complexation of uranium(III) over lanthanide(III) triflates
 by 2,2':6',2"-terpyridine. X-Ray crystal structures of
 [M(OTf)3(terpy)2] and [M(OTf)2(terpy)2(py)][OTf](M = Nd, Ce, U) and of
 polynuclear mu-oxo uranium(IV) complexes resulting from hydrolysis.
;
_journal_issue 2
_journal_name_full 'Dalton transactions (Cambridge, England : 2003)'
_journal_page_first 369
_journal_page_last 379
_journal_paper_doi 10.1039/b416189k
_journal_year 2005
_chemical_formula_sum 'C107 H74 F30 N20 O33 S10 U4'
_chemical_formula_weight 4010.58
_space_group_IT_number 14
_symmetry_cell_setting monoclinic
_symmetry_space_group_name_Hall '-P 2ybc'
_symmetry_space_group_name_H-M 'P 1 21/c 1'
_atom_sites_solution_hydrogens geom
_atom_sites_solution_primary direct
_atom_sites_solution_secondary difmap
_audit_creation_method SHELXL-97
_cell_angle_alpha 90.00
_cell_angle_beta 95.70(3)
_cell_angle_gamma 90.00
_cell_formula_units_Z 4
_cell_length_a 20.987(4)
_cell_length_b 22.810(5)
_cell_length_c 28.435(6)
_cell_measurement_reflns_used 64014
_cell_measurement_temperature 123(2)
_cell_measurement_theta_max 25
_cell_measurement_theta_min 2
_cell_volume 13545(5)
_computing_cell_refinement 'DENZO(Otwinowski& Minor,1997)'
_computing_data_collection 'DENZO(Otwinowski& Minor,1997)'
_computing_data_reduction 'DENZO(Otwinowski& Minor,1997)'
_computing_molecular_graphics 'SHELXTL (Sheldrick,1997)'
_computing_publication_material 'SHELXTL (Sheldrick,1997)'
_computing_structure_refinement 'SHELXL-93 (Sheldrick, 1990)'
_computing_structure_solution 'SHELXS-86 (Sheldrick, 1990)'
_diffrn_ambient_temperature 123(2)
_diffrn_measured_fraction_theta_full 0.907
_diffrn_measured_fraction_theta_max 0.907
_diffrn_measurement_device 'Nonius Kappa CCD diffractometer'
_diffrn_measurement_method '\f scans with 2\% steps'
_diffrn_radiation_monochromator graphite
_diffrn_radiation_source 'fine-focus sealed tube'
_diffrn_radiation_type MoK\a
_diffrn_radiation_wavelength 0.71073
_diffrn_reflns_av_R_equivalents 0.1750
_diffrn_reflns_av_sigmaI/netI 0.2445
_diffrn_reflns_limit_h_max 24
_diffrn_reflns_limit_h_min 0
_diffrn_reflns_limit_k_max 24
_diffrn_reflns_limit_k_min 0
_diffrn_reflns_limit_l_max 33
_diffrn_reflns_limit_l_min -33
_diffrn_reflns_number 64014
_diffrn_reflns_theta_full 24.74
_diffrn_reflns_theta_max 24.74
_diffrn_reflns_theta_min 2.55
_diffrn_standards_number 0
_exptl_absorpt_coefficient_mu 5.044
_exptl_absorpt_correction_T_max 0.621
_exptl_absorpt_correction_T_min 0.422
_exptl_absorpt_correction_type refdelf
_exptl_absorpt_process_details 'MULABS in PLATON (Spek, 1998)'
_exptl_crystal_colour brown
_exptl_crystal_density_diffrn 1.967
_exptl_crystal_density_method 'not measured'
_exptl_crystal_description irregular
_exptl_crystal_F_000 7672
_exptl_crystal_size_max 0.200
_exptl_crystal_size_mid 0.150
_exptl_crystal_size_min 0.100
_refine_diff_density_max 1.902
_refine_diff_density_min -1.440
_refine_diff_density_rms 0.237
_refine_ls_extinction_method none
_refine_ls_goodness_of_fit_ref 1.021
_refine_ls_hydrogen_treatment constr
_refine_ls_matrix_type full
_refine_ls_number_parameters 1220
_refine_ls_number_reflns 21020
_refine_ls_number_restraints 174
_refine_ls_restrained_S_all 1.018
_refine_ls_R_factor_all 0.2520
_refine_ls_R_factor_gt 0.1094
_refine_ls_shift/su_max 0.001
_refine_ls_shift/su_mean 0.000
_refine_ls_structure_factor_coef Fsqd
_refine_ls_weighting_details 'calc w=1/[\s^2^(Fo^2^)+(0.0667P)^2^+433.9644P] where P=(Fo^2^+2Fc^2^)/3'
_refine_ls_weighting_scheme calc
_refine_ls_wR_factor_gt 0.1939
_refine_ls_wR_factor_ref 0.2562
_reflns_number_gt 9247
_reflns_number_total 21020
_reflns_threshold_expression >2sigma(I)
_cod_data_source_file b416189k.txt
_cod_data_source_block 9.py.MeCN
_cod_original_sg_symbol_H-M 'P 21/c'
_cod_database_code 7008054

loop_
_symmetry_equiv_pos_as_xyz
'x, y, z'
'-x, y+1/2, -z+1/2'
'-x, -y, -z'
'x, -y-1/2, z-1/2'

loop_
_atom_site_label
_atom_site_type_symbol
_atom_site_fract_x
_atom_site_fract_y
_atom_site_fract_z
_atom_site_U_iso_or_equiv
_atom_site_adp_type
_atom_site_occupancy
_atom_site_symmetry_multiplicity
_atom_site_calc_flag
_atom_site_refinement_flags
_atom_site_disorder_assembly
_atom_site_disorder_group
U1 U 0.17931(5) 1.11056(4) 0.91151(4) 0.0407(3) Uani 1 1 d . . .
U2 U 0.19520(5) 1.04929(4) 0.77383(3) 0.0403(3) Uani 1 1 d . . .
U3 U 0.21652(5) 0.95296(4) 0.65377(3) 0.0395(3) Uani 1 1 d . . .
U4 U 0.26599(5) 0.87665(4) 0.52787(4) 0.0412(3) Uani 1 1 d . . .
S1 S 0.0476(6) 1.1620(5) 0.9821(4) 0.093(3) Uani 1 1 d U . .
S2 S 0.0648(4) 1.1512(3) 0.8086(3) 0.054(2) Uani 1 1 d . . .
S3 S 0.0750(4) 0.9407(4) 0.7316(3) 0.058(2) Uani 1 1 d . . .
S4 S 0.1491(4) 1.1006(3) 0.6487(3) 0.054(2) Uani 1 1 d . . .
S5 S 0.1035(4) 0.8792(4) 0.5664(3) 0.056(2) Uani 1 1 d . . .
S6 S 0.1967(6) 0.8106(5) 0.4086(4) 0.090(3) Uani 1 1 d U . .
S7 S 0.4466(5) 0.6849(4) 0.7833(3) 0.071(3) Uani 1 1 d . . .
S8 S 0.5853(5) 0.0967(3) 0.9117(3) 0.066(3) Uani 1 1 d . . .
S9 S 0.6349(5) 0.9009(3) 0.7102(3) 0.060(2) Uani 1 1 d . . .
S10 S 0.6279(5) 0.8503(4) 0.5494(4) 0.078(3) Uani 1 1 d . . .
F1 F 0.0845(12) 1.2630(10) 1.0113(8) 0.119(8) Uani 1 1 d U . .
F2 F -0.0134(15) 1.2396(12) 1.0194(11) 0.156(10) Uani 1 1 d U . .
F3 F 0.0164(14) 1.2558(12) 0.9465(11) 0.152(10) Uani 1 1 d U . .
F4 F -0.0512(11) 1.1738(9) 0.8275(8) 0.111(7) Uani 1 1 d U . .
F5 F -0.0448(11) 1.1485(9) 0.7573(8) 0.110(7) Uani 1 1 d U . .
F6 F -0.0356(9) 1.0843(9) 0.8102(8) 0.098(7) Uani 1 1 d . . .
F7 F -0.0381(11) 0.9753(9) 0.7449(8) 0.112(7) Uani 1 1 d U . .
F8 F 0.0022(13) 1.0245(11) 0.6932(9) 0.138(9) Uani 1 1 d U . .
F9 F -0.0316(11) 0.9366(10) 0.6782(8) 0.113(7) Uani 1 1 d U . .
F10 F 0.0453(14) 1.1582(12) 0.6464(10) 0.151(10) Uani 1 1 d U . .
F11 F 0.0310(10) 1.0753(12) 0.6120(10) 0.135(10) Uani 1 1 d . . .
F12 F 0.0779(12) 1.1455(10) 0.5784(8) 0.120(8) Uani 1 1 d U . .
F13 F -0.0169(12) 0.9084(10) 0.5662(8) 0.120(8) Uani 1 1 d U . .
F14 F 0.0343(12) 0.9549(11) 0.5166(9) 0.130(8) Uani 1 1 d U . .
F15 F 0.0081(11) 0.8691(9) 0.5012(8) 0.108(7) Uani 1 1 d U . .
F16 F 0.0797(14) 0.8356(12) 0.4179(10) 0.145(10) Uani 1 1 d U . .
F17 F 0.1349(19) 0.9014(19) 0.3916(14) 0.220(16) Uani 1 1 d U . .
F18 F 0.1063(17) 0.8330(15) 0.3469(14) 0.200(14) Uani 1 1 d U . .
F19 F 0.4165(13) 0.5836(12) 0.7433(9) 0.141(9) Uani 1 1 d U . .
F20 F 0.3533(12) 0.6563(10) 0.7205(8) 0.116(8) Uani 1 1 d U . .
F21 F 0.3473(11) 0.6142(10) 0.7860(8) 0.115(7) Uani 1 1 d U . .
F22 F 0.6050(12) 0.0047(9) 0.8625(8) 0.119(8) Uani 1 1 d . . .
F23 F 0.6817(11) 0.0638(10) 0.8681(8) 0.110(7) Uani 1 1 d . . .
F24 F 0.6648(11) 0.0094(9) 0.9244(7) 0.113(8) Uani 1 1 d . . .
F25 F 0.6875(12) 0.8876(10) 0.7957(7) 0.115(8) Uani 1 1 d . . .
F26 F 0.6719(10) 0.9741(8) 0.7776(7) 0.090(6) Uani 1 1 d . . .
F27 F 0.5966(11) 0.9170(9) 0.7939(8) 0.103(7) Uani 1 1 d U . .
F28 F 0.5624(12) 0.7565(11) 0.5228(9) 0.133(9) Uani 1 1 d U . .
F29 F 0.5104(11) 0.8328(9) 0.5106(7) 0.107(8) Uani 1 1 d . . .
F30 F 0.5771(12) 0.8109(10) 0.4695(9) 0.129(8) Uani 1 1 d U . .
O1 O 0.1037(8) 1.1631(7) 0.9529(7) 0.052(5) Uani 1 1 d . . .
O2 O 0.0708(12) 1.1485(10) 1.0367(8) 0.092(8) Uani 1 1 d U . .
O3 O -0.0057(9) 1.1327(10) 0.9616(6) 0.069(6) Uani 1 1 d . . .
O4 O 0.0801(8) 1.1396(7) 0.8585(6) 0.045(5) Uani 1 1 d . . .
O5 O 0.0898(10) 1.1053(8) 0.7784(6) 0.064(6) Uani 1 1 d . . .
O6 O 0.0725(11) 1.2105(8) 0.7946(7) 0.075(7) Uani 1 1 d . . .
O7 O 0.1024(9) 0.9843(8) 0.7651(6) 0.050(5) Uani 1 1 d . . .
O8 O 0.1074(9) 0.9394(9) 0.6903(7) 0.064(6) Uani 1 1 d . . .
O9 O 0.0625(11) 0.8864(9) 0.7529(8) 0.083(7) Uani 1 1 d . . .
O10 O 0.1391(9) 1.0933(7) 0.6982(6) 0.049(5) Uani 1 1 d . . .
O11 O 0.1623(8) 1.0451(6) 0.6249(5) 0.038(4) Uani 1 1 d . . .
O1-2 O 0.1934(8) 1.0788(7) 0.8461(6) 0.042(5) Uani 1 1 d . . .
O12 O 0.1910(12) 1.1479(8) 0.6384(7) 0.080(8) Uani 1 1 d . . .
O13 O 0.1180(9) 0.9254(8) 0.5993(7) 0.060(6) Uani 1 1 d . . .
O14 O 0.1449(9) 0.8774(7) 0.5294(6) 0.056(5) Uani 1 1 d . . .
O15 O 0.0913(10) 0.8250(9) 0.5874(8) 0.073(6) Uani 1 1 d . . .
O16 O 0.2132(9) 0.8330(8) 0.4580(6) 0.056(5) Uani 1 1 d . . .
O17 O 0.1812(18) 0.7549(17) 0.4117(13) 0.170(14) Uani 1 1 d U . .
O18 O 0.2423(17) 0.8264(15) 0.3761(12) 0.158(13) Uani 1 1 d U . .
O19 O 0.4059(11) 0.7306(9) 0.7981(9) 0.090(8) Uani 1 1 d . . .
O20 O 0.4780(10) 0.6521(10) 0.8205(8) 0.083(7) Uani 1 1 d . . .
O21 O 0.4850(12) 0.6988(10) 0.7459(8) 0.093(8) Uani 1 1 d . . .
O22 O 0.6301(11) 0.1330(9) 0.9399(9) 0.088(8) Uani 1 1 d . . .
O2-3 O 0.2237(8) 0.9995(7) 0.7186(6) 0.046(5) Uani 1 1 d . . .
O23 O 0.5423(11) 0.0629(9) 0.9376(7) 0.083(7) Uani 1 1 d . . .
O24 O 0.5553(11) 0.1237(9) 0.8699(7) 0.077(7) Uani 1 1 d . . .
O25 O 0.5836(11) 0.9406(9) 0.6935(8) 0.081(7) Uani 1 1 d . . .
O26 O 0.6152(11) 0.8402(8) 0.7122(7) 0.077(7) Uani 1 1 d . . .
O27 O 0.6954(10) 0.9137(9) 0.6922(7) 0.064(6) Uani 1 1 d . . .
O28 O 0.6223(13) 0.9061(12) 0.5363(9) 0.111(9) Uani 1 1 d U . .
O29 O 0.6839(12) 0.8179(9) 0.5516(9) 0.094(8) Uani 1 1 d . . .
O30 O 0.6007(15) 0.8439(13) 0.5979(12) 0.142(11) Uani 1 1 d U . .
O3-4 O 0.2482(7) 0.9171(7) 0.5915(6) 0.043(5) Uani 1 1 d . . .
N1 N 0.2335(11) 1.1581(10) 0.9918(8) 0.053(6) Uiso 1 1 d . . .
N2 N 0.1616(11) 1.0571(9) 0.9929(8) 0.048(6) Uiso 1 1 d . . .
N3 N 0.1025(11) 1.0220(9) 0.9093(8) 0.047(6) Uiso 1 1 d . . .
N4 N 0.1901(10) 1.2192(8) 0.8852(7) 0.038(5) Uiso 1 1 d . . .
N5 N 0.2923(11) 1.1457(9) 0.8973(8) 0.048(6) Uiso 1 1 d . . .
N6 N 0.2715(11) 1.0382(9) 0.9325(7) 0.043(6) Uiso 1 1 d . . .
N7 N 0.2559(11) 1.1438(8) 0.7577(7) 0.040(5) Uiso 1 1 d . . .
N8 N 0.3148(11) 1.0470(9) 0.7922(7) 0.047(6) Uiso 1 1 d . . .
N9 N 0.2392(10) 0.9581(8) 0.8196(7) 0.040(5) Uiso 1 1 d . . .
N10 N 0.3082(12) 1.0213(9) 0.6368(8) 0.051(6) Uiso 1 1 d . . .
N11 N 0.3283(10) 0.9241(8) 0.6925(7) 0.041(6) Uiso 1 1 d . . .
N12 N 0.2234(12) 0.8540(9) 0.6931(8) 0.051(6) Uiso 1 1 d . . .
N13 N 0.2245(11) 0.9773(9) 0.4957(8) 0.051(6) Uiso 1 1 d . . .
N14 N 0.3107(11) 0.9173(9) 0.4503(7) 0.042(6) Uiso 1 1 d . . .
N15 N 0.3474(11) 0.8093(9) 0.4859(8) 0.047(6) Uiso 1 1 d . . .
N16 N 0.2353(12) 0.7742(10) 0.5571(9) 0.060(7) Uiso 1 1 d . . .
N17 N 0.3479(12) 0.8263(9) 0.5897(8) 0.053(6) Uiso 1 1 d . . .
N18 N 0.3745(11) 0.9295(9) 0.5503(8) 0.050(6) Uiso 1 1 d . . .
N19 N 0.192(2) 0.580(2) 0.6957(19) 0.17(2) Uiso 1 1 d . . .
N30 N 0.4984(18) 0.8763(16) 0.8721(13) 0.124(12) Uiso 1 1 d G . .
C1 C 0.2572(14) 1.2138(12) 0.9914(11) 0.059(8) Uiso 1 1 d . . .
H1A H 0.2705 1.2292 0.9637 0.071 Uiso 1 1 calc R . .
C2 C 0.2618(16) 1.2489(15) 1.0336(12) 0.076(10) Uiso 1 1 d . . .
H2B H 0.2749 1.2878 1.0319 0.092 Uiso 1 1 calc R . .
C3 C 0.2474(19) 1.2269(17) 1.0766(15) 0.104(13) Uiso 1 1 d . . .
H3 H 0.2496 1.2488 1.1043 0.124 Uiso 1 1 calc R . .
C4 C 0.2291(18) 1.1679(16) 1.0736(14) 0.092(12) Uiso 1 1 d . . .
H4A H 0.2213 1.1488 1.1014 0.110 Uiso 1 1 calc R . .
C5 C 0.2221(16) 1.1373(13) 1.0328(12) 0.066(9) Uiso 1 1 d . . .
C6 C 0.1937(15) 1.0775(12) 1.0334(10) 0.057(8) Uiso 1 1 d . . .
C7 C 0.1906(15) 1.0451(13) 1.0752(11) 0.066(9) Uiso 1 1 d . . .
H7A H 0.2112 1.0593 1.1033 0.080 Uiso 1 1 calc R . .
C8 C 0.1583(16) 0.9939(14) 1.0753(12) 0.075(10) Uiso 1 1 d . . .
H8A H 0.1620 0.9708 1.1024 0.090 Uiso 1 1 calc R . .
C9 C 0.1194(15) 0.9750(12) 1.0354(10) 0.059(8) Uiso 1 1 d . . .
H9 H 0.0930 0.9424 1.0361 0.070 Uiso 1 1 calc R . .
C10 C 0.1228(14) 1.0092(11) 0.9929(10) 0.048(7) Uiso 1 1 d . . .
C11 C 0.0868(14) 0.9937(12) 0.9488(10) 0.050(8) Uiso 1 1 d . . .
C12 C 0.0379(19) 0.9525(17) 0.9494(15) 0.104(13) Uiso 1 1 d . . .
H12 H 0.0290 0.9333 0.9769 0.125 Uiso 1 1 calc R . .
C13 C 0.003(2) 0.9422(17) 0.9061(15) 0.109(14) Uiso 1 1 d . . .
H13A H -0.0329 0.9185 0.9048 0.131 Uiso 1 1 calc R . .
C14 C 0.022(2) 0.9665(17) 0.8638(15) 0.107(14) Uiso 1 1 d . . .
H14A H 0.0036 0.9541 0.8342 0.128 Uiso 1 1 calc R . .
C15 C 0.0685(15) 1.0103(12) 0.8688(11) 0.059(8) Uiso 1 1 d . . .
H15B H 0.0761 1.0322 0.8424 0.071 Uiso 1 1 calc R . .
C16 C 0.1396(15) 1.2551(11) 0.8827(10) 0.053(8) Uiso 1 1 d . . .
H16A H 0.1018 1.2430 0.8943 0.063 Uiso 1 1 calc R . .
C17 C 0.1435(18) 1.3099(14) 0.8630(11) 0.076(10) Uiso 1 1 d . . .
H17B H 0.1089 1.3354 0.8625 0.091 Uiso 1 1 calc R . .
C18 C 0.1977(16) 1.3270(14) 0.8444(11) 0.067(9) Uiso 1 1 d . . .
H18B H 0.1990 1.3627 0.8287 0.081 Uiso 1 1 calc R . .
C19 C 0.2513(15) 1.2906(12) 0.8490(9) 0.055(8) Uiso 1 1 d . . .
H19B H 0.2903 1.3027 0.8393 0.066 Uiso 1 1 calc R . .
C20 C 0.2445(12) 1.2369(10) 0.8681(8) 0.033(6) Uiso 1 1 d . . .
C21 C 0.2979(13) 1.2012(11) 0.8751(9) 0.041(7) Uiso 1 1 d . . .
C22 C 0.3622(15) 1.2167(13) 0.8652(10) 0.060(9) Uiso 1 1 d . . .
H22B H 0.3690 1.2518 0.8498 0.072 Uiso 1 1 calc R . .
C23 C 0.4123(16) 1.1810(12) 0.8780(10) 0.059(8) Uiso 1 1 d . . .
H23B H 0.4526 1.1939 0.8715 0.071 Uiso 1 1 calc R . .
C24 C 0.4094(14) 1.1272(11) 0.8997(9) 0.048(7) Uiso 1 1 d . . .
H24 H 0.4447 1.1033 0.9076 0.057 Uiso 1 1 calc R . .
C25 C 0.3434(15) 1.1123(12) 0.9090(10) 0.057(8) Uiso 1 1 d . . .
C26 C 0.3349(16) 1.0529(13) 0.9310(10) 0.061(8) Uiso 1 1 d . . .
C27 C 0.3854(17) 1.0175(13) 0.9474(11) 0.070(10) Uiso 1 1 d . . .
H27B H 0.4277 1.0299 0.9472 0.084 Uiso 1 1 calc R . .
C28 C 0.3703(17) 0.9621(14) 0.9645(11) 0.074(10) Uiso 1 1 d . . .
H28A H 0.4032 0.9372 0.9765 0.089 Uiso 1 1 calc R . .
C29 C 0.3088(15) 0.9442(13) 0.9638(10) 0.060(8) Uiso 1 1 d . . .
H29B H 0.2986 0.9067 0.9735 0.072 Uiso 1 1 calc R . .
C30 C 0.2618(16) 0.9839(12) 0.9481(10) 0.060(9) Uiso 1 1 d . . .
H30B H 0.2195 0.9718 0.9484 0.072 Uiso 1 1 calc R . .
C31 C 0.2232(13) 1.1906(10) 0.7430(8) 0.041(7) Uiso 1 1 d . . .
H31A H 0.1788 1.1909 0.7425 0.049 Uiso 1 1 calc R . .
C32 C 0.2548(14) 1.2393(12) 0.7282(9) 0.050(8) Uiso 1 1 d . . .
H32A H 0.2318 1.2732 0.7198 0.060 Uiso 1 1 calc R . .
C33 C 0.3171(16) 1.2382(13) 0.7261(11) 0.065(9) Uiso 1 1 d . . .
H33A H 0.3377 1.2698 0.7136 0.078 Uiso 1 1 calc R . .
C34 C 0.3508(18) 1.1907(14) 0.7421(12) 0.082(11) Uiso 1 1 d . . .
H34A H 0.3951 1.1896 0.7417 0.098 Uiso 1 1 calc R . .
C35 C 0.3173(15) 1.1416(11) 0.7601(10) 0.049(8) Uiso 1 1 d . . .
C36 C 0.3531(14) 1.0898(11) 0.7796(9) 0.043(7) Uiso 1 1 d . . .
C37 C 0.4225(14) 1.0852(12) 0.7855(9) 0.050(8) Uiso 1 1 d . . .
H37A H 0.4481 1.1149 0.7753 0.060 Uiso 1 1 calc R . .
C38 C 0.4488(16) 1.0363(12) 0.8065(10) 0.060(9) Uiso 1 1 d . . .
H38A H 0.4931 1.0327 0.8114 0.073 Uiso 1 1 calc R . .
C39 C 0.4109(15) 0.9924(12) 0.8206(10) 0.057(8) Uiso 1 1 d . . .
H39A H 0.4286 0.9585 0.8346 0.068 Uiso 1 1 calc R . .
C40 C 0.3439(14) 0.9999(11) 0.8130(10) 0.050(8) Uiso 1 1 d . . .
C41 C 0.3031(12) 0.9489(10) 0.8277(8) 0.035(6) Uiso 1 1 d . . .
C42 C 0.3271(16) 0.8971(13) 0.8479(10) 0.066(9) Uiso 1 1 d . . .
H42A H 0.3712 0.8918 0.8531 0.079 Uiso 1 1 calc R . .
C43 C 0.2860(16) 0.8530(13) 0.8604(10) 0.062(9) Uiso 1 1 d . . .
H43A H 0.3020 0.8175 0.8725 0.074 Uiso 1 1 calc R . .
C44 C 0.2218(17) 0.8635(14) 0.8545(11) 0.073(10) Uiso 1 1 d . . .
H44A H 0.1926 0.8366 0.8645 0.087 Uiso 1 1 calc R . .
C45 C 0.2012(16) 0.9169(12) 0.8324(10) 0.058(8) Uiso 1 1 d . . .
H45A H 0.1573 0.9231 0.8265 0.069 Uiso 1 1 calc R . .
C46 C 0.2960(15) 1.0652(12) 0.6067(10) 0.060(9) Uiso 1 1 d . . .
H46A H 0.2562 1.0676 0.5891 0.071 Uiso 1 1 calc R . .
C47 C 0.3428(15) 1.1084(13) 0.6012(10) 0.062(9) Uiso 1 1 d . . .
H47A H 0.3346 1.1391 0.5800 0.074 Uiso 1 1 calc R . .
C48 C 0.3990(16) 1.1040(13) 0.6271(10) 0.062(9) Uiso 1 1 d . . .
H48A H 0.4291 1.1336 0.6251 0.074 Uiso 1 1 calc R . .
C49 C 0.4149(16) 1.0561(13) 0.6576(11) 0.066(9) Uiso 1 1 d . . .
H49 H 0.4547 1.0534 0.6750 0.080 Uiso 1 1 calc R . .
C50 C 0.3685(15) 1.0131(12) 0.6603(10) 0.050(8) Uiso 1 1 d . . .
C51 C 0.3794(13) 0.9595(10) 0.6882(8) 0.036(6) Uiso 1 1 d . . .
C52 C 0.4364(14) 0.9458(11) 0.7082(9) 0.048(7) Uiso 1 1 d . . .
H52A H 0.4704 0.9713 0.7055 0.058 Uiso 1 1 calc R . .
C53 C 0.4469(15) 0.8950(12) 0.7330(10) 0.058(8) Uiso 1 1 d . . .
H53A H 0.4882 0.8852 0.7455 0.070 Uiso 1 1 calc R . .
C54 C 0.3965(14) 0.8583(12) 0.7398(10) 0.054(8) Uiso 1 1 d . . .
H54A H 0.4024 0.8242 0.7576 0.064 Uiso 1 1 calc R . .
C55 C 0.3362(15) 0.8746(12) 0.7185(10) 0.056(8) Uiso 1 1 d . . .
C56 C 0.2788(15) 0.8379(12) 0.7186(10) 0.054(8) Uiso 1 1 d . . .
C57 C 0.2804(15) 0.7853(11) 0.7486(9) 0.050(8) Uiso 1 1 d . . .
H57 H 0.3173 0.7741 0.7673 0.059 Uiso 1 1 calc R . .
C58 C 0.2257(18) 0.7541(15) 0.7477(12) 0.082(11) Uiso 1 1 d . . .
H58A H 0.2254 0.7213 0.7672 0.098 Uiso 1 1 calc R . .
C59 C 0.1696(17) 0.7678(13) 0.7196(11) 0.071(10) Uiso 1 1 d . . .
H59A H 0.1337 0.7437 0.7179 0.085 Uiso 1 1 calc R . .
C60 C 0.1706(15) 0.8195(12) 0.6942(10) 0.054(8) Uiso 1 1 d . . .
H60A H 0.1330 0.8314 0.6768 0.064 Uiso 1 1 calc R . .
C61 C 0.1795(15) 1.0062(13) 0.5145(11) 0.062(9) Uiso 1 1 d . . .
H61A H 0.1609 0.9871 0.5386 0.075 Uiso 1 1 calc R . .
C62 C 0.1562(16) 1.0619(13) 0.5028(11) 0.072(10) Uiso 1 1 d . . .
H62A H 0.1270 1.0816 0.5195 0.087 Uiso 1 1 calc R . .
C63 C 0.1812(17) 1.0845(15) 0.4639(12) 0.079(10) Uiso 1 1 d . . .
H63A H 0.1686 1.1220 0.4540 0.094 Uiso 1 1 calc R . .
C64 C 0.2223(16) 1.0560(13) 0.4394(11) 0.069(9) Uiso 1 1 d . . .
H64A H 0.2350 1.0719 0.4116 0.083 Uiso 1 1 calc R . .
C65 C 0.2457(14) 1.0026(12) 0.4558(10) 0.050(8) Uiso 1 1 d . . .
C66 C 0.2944(13) 0.9714(11) 0.4325(9) 0.044(7) Uiso 1 1 d . . .
C67 C 0.3167(16) 0.9904(14) 0.3910(11) 0.070(9) Uiso 1 1 d . . .
H67A H 0.3001 1.0241 0.3759 0.084 Uiso 1 1 calc R . .
C68 C 0.3630(16) 0.9590(13) 0.3725(11) 0.069(9) Uiso 1 1 d . . .
H68A H 0.3821 0.9738 0.3469 0.083 Uiso 1 1 calc R . .
C69 C 0.3812(15) 0.9084(12) 0.3903(10) 0.059(8) Uiso 1 1 d . . .
H69A H 0.4125 0.8870 0.3769 0.070 Uiso 1 1 calc R . .
C70 C 0.3537(14) 0.8857(12) 0.4298(10) 0.050(7) Uiso 1 1 d . . .
C71 C 0.3734(14) 0.8282(11) 0.4463(10) 0.048(7) Uiso 1 1 d . . .
C72 C 0.4074(15) 0.7911(13) 0.4226(11) 0.063(9) Uiso 1 1 d . . .
H72A H 0.4231 0.8045 0.3951 0.075 Uiso 1 1 calc R . .
C73 C 0.4201(17) 0.7361(14) 0.4359(12) 0.077(10) Uiso 1 1 d . . .
H73A H 0.4431 0.7115 0.4177 0.092 Uiso 1 1 calc R . .
C74 C 0.3982(15) 0.7160(14) 0.4779(11) 0.068(9) Uiso 1 1 d . . .
H74A H 0.4081 0.6786 0.4893 0.082 Uiso 1 1 calc R . .
C75 C 0.3607(14) 0.7545(12) 0.5023(10) 0.056(8) Uiso 1 1 d . . .
H75A H 0.3448 0.7421 0.5301 0.068 Uiso 1 1 calc R . .
C76 C 0.1829(16) 0.7491(13) 0.5381(11) 0.066(9) Uiso 1 1 d . . .
H76A H 0.1630 0.7649 0.5103 0.079 Uiso 1 1 calc R . .
C77 C 0.1553(19) 0.7010(15) 0.5567(13) 0.088(11) Uiso 1 1 d . . .
H77A H 0.1195 0.6829 0.5411 0.106 Uiso 1 1 calc R . .
C78 C 0.1820(17) 0.6817(14) 0.5980(12) 0.074(10) Uiso 1 1 d . . .
H78A H 0.1609 0.6532 0.6140 0.089 Uiso 1 1 calc R . .
C79 C 0.2402(16) 0.7027(13) 0.6180(12) 0.072(10) Uiso 1 1 d . . .
H79 H 0.2625 0.6861 0.6446 0.086 Uiso 1 1 calc R . .
C80 C 0.2629(14) 0.7518(12) 0.5943(10) 0.048(7) Uiso 1 1 d . . .
C81 C 0.3279(16) 0.7763(13) 0.6120(11) 0.060(8) Uiso 1 1 d . . .
C82 C 0.3724(15) 0.7469(12) 0.6420(10) 0.055(8) Uiso 1 1 d . . .
H82A H 0.3607 0.7113 0.6545 0.066 Uiso 1 1 calc R . .
C83 C 0.4330(18) 0.7674(14) 0.6544(12) 0.080(11) Uiso 1 1 d . . .
H83A H 0.4616 0.7480 0.6761 0.096 Uiso 1 1 calc R . .
C84 C 0.4494(16) 0.8199(13) 0.6320(11) 0.066(9) Uiso 1 1 d . . .
H84A H 0.4904 0.8353 0.6384 0.080 Uiso 1 1 calc R . .
C85 C 0.4061(15) 0.8481(11) 0.6014(10) 0.049(7) Uiso 1 1 d . . .
C86 C 0.4175(13) 0.9039(10) 0.5793(9) 0.039(7) Uiso 1 1 d . . .
C87 C 0.4791(15) 0.9298(12) 0.5886(10) 0.057(8) Uiso 1 1 d . . .
H87A H 0.5106 0.9115 0.6087 0.069 Uiso 1 1 calc R . .
C88 C 0.4916(17) 0.9824(14) 0.5673(11) 0.072(10) Uiso 1 1 d . . .
H88A H 0.5330 0.9973 0.5711 0.087 Uiso 1 1 calc R . .
C89 C 0.4456(14) 1.0131(12) 0.5412(9) 0.049(7) Uiso 1 1 d . . .
H89A H 0.4524 1.0503 0.5293 0.059 Uiso 1 1 calc R . .
C90 C 0.3865(14) 0.9833(11) 0.5336(9) 0.045(7) Uiso 1 1 d . . .
H90A H 0.3532 1.0023 0.5157 0.055 Uiso 1 1 calc R . .
C91 C 0.035(4) 1.236(3) 0.991(3) 0.22(3) Uiso 1 1 d . . .
C92 C -0.0170(19) 1.1383(16) 0.8019(13) 0.077(10) Uiso 1 1 d . . .
C93 C -0.003(2) 0.9726(18) 0.7111(15) 0.097(13) Uiso 1 1 d . . .
C94 C 0.068(2) 1.1138(18) 0.6215(14) 0.086(12) Uiso 1 1 d . . .
C95 C 0.0264(19) 0.9045(17) 0.5338(14) 0.084(11) Uiso 1 1 d . . .
C96 C 0.121(3) 0.852(3) 0.391(2) 0.139(19) Uiso 1 1 d . . .
C97 C 0.390(3) 0.632(2) 0.7559(18) 0.126(16) Uiso 1 1 d . . .
C98 C 0.6385(19) 0.0423(16) 0.8917(13) 0.072(10) Uiso 1 1 d . . .
C99 C 0.651(2) 0.9217(17) 0.7717(14) 0.078(11) Uiso 1 1 d . . .
C100 C 0.567(2) 0.8138(16) 0.5207(13) 0.079(11) Uiso 1 1 d . . .
C101 C 0.195(3) 0.575(3) 0.730(2) 0.16(2) Uiso 1 1 d . . .
C102 C 0.205(2) 0.5493(18) 0.7808(15) 0.126(16) Uiso 1 1 d . . .
H10A H 0.1978 0.5795 0.8031 0.189 Uiso 1 1 calc R . .
H10B H 0.2484 0.5352 0.7870 0.189 Uiso 1 1 calc R . .
H10C H 0.1760 0.5175 0.7839 0.189 Uiso 1 1 calc R . .
C103 C 0.523(3) 0.825(2) 0.8519(19) 0.146(19) Uiso 1 1 d G . .
H103 H 0.5071 0.8070 0.8236 0.175 Uiso 1 1 calc R . .
C104 C 0.579(3) 0.804(3) 0.885(2) 0.20(3) Uiso 1 1 d G . .
H10F H 0.6023 0.7709 0.8782 0.244 Uiso 1 1 calc R . .
C105 C 0.594(3) 0.838(3) 0.927(2) 0.17(2) Uiso 1 1 d G . .
H10G H 0.6279 0.8236 0.9474 0.208 Uiso 1 1 calc R . .
C106 C 0.563(4) 0.890(3) 0.944(3) 0.23(3) Uiso 1 1 d G . .
H10H H 0.5731 0.9091 0.9730 0.276 Uiso 1 1 calc R . .
C107 C 0.521(2) 0.9058(17) 0.9125(14) 0.092(12) Uiso 1 1 d G . .
H10I H 0.5026 0.9422 0.9167 0.110 Uiso 1 1 calc R . .

loop_
_atom_site_aniso_label
_atom_site_aniso_U_11
_atom_site_aniso_U_22
_atom_site_aniso_U_33
_atom_site_aniso_U_23
_atom_site_aniso_U_13
_atom_site_aniso_U_12
U1 0.0444(8) 0.0415(6) 0.0385(6) -0.0033(5) 0.0151(5) -0.0045(5)
U2 0.0457(8) 0.0402(6) 0.0361(6) -0.0032(5) 0.0093(5) 0.0011(6)
U3 0.0403(7) 0.0420(6) 0.0369(6) -0.0052(5) 0.0063(5) 0.0035(5)
U4 0.0430(8) 0.0423(6) 0.0390(6) -0.0064(5) 0.0070(5) 0.0037(5)
S1 0.092(4) 0.093(4) 0.096(4) -0.009(3) 0.016(3) 0.000(3)
S2 0.050(6) 0.065(5) 0.048(5) -0.002(4) 0.009(4) 0.003(4)
S3 0.052(6) 0.067(5) 0.056(5) -0.012(4) 0.012(4) -0.008(4)
S4 0.078(7) 0.042(4) 0.041(5) -0.005(3) 0.004(4) 0.019(4)
S5 0.051(6) 0.071(5) 0.047(5) -0.013(4) 0.010(4) 0.001(5)
S6 0.089(4) 0.093(4) 0.088(4) -0.011(3) 0.008(3) -0.002(3)
S7 0.072(7) 0.082(6) 0.063(6) 0.029(5) 0.023(5) 0.021(5)
S8 0.087(8) 0.056(5) 0.056(6) 0.002(4) 0.011(5) -0.011(5)
S9 0.068(7) 0.050(5) 0.061(5) -0.007(4) 0.008(5) 0.006(5)
S10 0.081(8) 0.053(5) 0.093(7) -0.013(5) -0.020(6) 0.018(5)
F1 0.119(8) 0.119(8) 0.119(8) -0.005(3) 0.012(3) 0.001(3)
F2 0.156(11) 0.157(11) 0.157(11) -0.002(3) 0.017(3) 0.001(3)
F3 0.152(10) 0.153(10) 0.152(10) 0.001(3) 0.017(3) 0.002(3)
F4 0.110(8) 0.111(8) 0.111(8) -0.002(3) 0.011(3) 0.002(3)
F5 0.109(8) 0.110(8) 0.109(8) 0.000(3) 0.009(3) 0.002(3)
F6 0.050(14) 0.106(16) 0.136(19) -0.019(13) -0.003(13) -0.029(12)
F7 0.111(8) 0.114(8) 0.112(8) -0.002(3) 0.012(3) 0.000(3)
F8 0.137(9) 0.137(9) 0.139(9) 0.001(3) 0.012(3) 0.000(3)
F9 0.113(8) 0.115(8) 0.113(8) -0.002(3) 0.011(3) -0.001(3)
F10 0.151(10) 0.152(10) 0.151(10) -0.001(3) 0.013(3) 0.003(3)
F11 0.044(15) 0.16(2) 0.19(3) -0.003(19) -0.041(16) 0.004(15)
F12 0.121(8) 0.120(8) 0.120(8) 0.001(3) 0.011(3) 0.002(3)
F13 0.118(8) 0.122(8) 0.119(8) -0.002(3) 0.011(3) 0.001(3)
F14 0.130(9) 0.130(9) 0.130(9) 0.001(3) 0.010(3) 0.002(3)
F15 0.108(8) 0.110(7) 0.108(7) -0.002(3) 0.009(3) 0.000(3)
F16 0.145(10) 0.147(10) 0.144(10) -0.001(3) 0.015(3) 0.000(3)
F17 0.220(16) 0.219(16) 0.219(16) 0.001(3) 0.021(3) 0.000(3)
F18 0.200(14) 0.202(14) 0.199(14) 0.000(3) 0.019(3) -0.001(3)
F19 0.141(10) 0.140(9) 0.141(9) -0.001(3) 0.015(3) -0.001(3)
F20 0.116(8) 0.117(8) 0.115(8) 0.002(3) 0.011(3) -0.001(3)
F21 0.114(8) 0.117(8) 0.115(8) 0.003(3) 0.012(3) -0.002(3)
F22 0.16(2) 0.102(16) 0.096(17) -0.034(13) 0.011(16) -0.003(16)
F23 0.097(18) 0.131(18) 0.106(17) -0.014(14) 0.032(15) 0.004(15)
F24 0.13(2) 0.111(16) 0.093(16) 0.029(13) 0.000(15) 0.044(15)
F25 0.15(2) 0.122(18) 0.063(13) -0.004(13) -0.015(14) -0.016(17)
F26 0.099(17) 0.068(12) 0.106(16) -0.039(11) 0.020(13) -0.009(11)
F27 0.103(7) 0.105(7) 0.103(7) -0.002(3) 0.012(3) -0.003(3)
F28 0.134(9) 0.132(9) 0.133(9) 0.001(3) 0.011(3) -0.002(3)
F29 0.074(17) 0.126(17) 0.115(18) -0.061(14) -0.015(14) -0.025(14)
F30 0.129(9) 0.129(9) 0.128(9) -0.001(3) 0.013(3) -0.001(3)
O1 0.022(12) 0.055(11) 0.082(15) -0.003(10) 0.024(11) 0.006(9)
O2 0.092(8) 0.093(8) 0.091(8) 0.002(3) 0.009(3) 0.001(3)
O3 0.039(14) 0.118(17) 0.047(13) -0.016(12) -0.011(10) -0.019(13)
O4 0.034(12) 0.058(11) 0.043(12) -0.003(9) 0.005(9) -0.006(9)
O5 0.076(16) 0.079(14) 0.038(12) -0.010(10) 0.000(11) 0.032(12)
O6 0.10(2) 0.058(14) 0.071(15) 0.005(11) 0.008(13) 0.005(12)
O7 0.049(14) 0.060(12) 0.041(11) 0.006(9) 0.007(10) 0.001(10)
O8 0.049(14) 0.088(15) 0.055(13) -0.027(11) -0.001(11) -0.021(12)
O9 0.10(2) 0.067(14) 0.088(17) 0.021(12) 0.029(14) -0.021(13)
O10 0.072(15) 0.044(11) 0.033(11) 0.002(8) 0.014(10) 0.016(10)
O11 0.047(12) 0.034(9) 0.036(10) 0.003(8) 0.022(9) 0.010(9)
O1-2 0.050(13) 0.037(9) 0.039(11) 0.009(8) 0.004(9) 0.005(9)
O12 0.15(2) 0.035(11) 0.058(14) 0.005(9) 0.036(15) -0.011(13)
O13 0.038(13) 0.079(14) 0.060(13) -0.028(11) -0.008(10) 0.016(11)
O14 0.064(15) 0.046(11) 0.056(13) -0.004(9) 0.003(11) 0.021(10)
O15 0.071(18) 0.069(14) 0.081(16) -0.007(12) 0.019(13) -0.005(12)
O16 0.068(16) 0.066(12) 0.034(11) -0.023(9) 0.004(10) -0.003(11)
O17 0.171(14) 0.170(14) 0.170(14) 0.000(3) 0.017(3) 0.001(3)
O18 0.157(13) 0.159(13) 0.156(13) -0.002(3) 0.016(3) -0.001(3)
O19 0.076(19) 0.074(15) 0.12(2) 0.014(14) 0.034(16) 0.043(14)
O20 0.061(17) 0.104(17) 0.080(17) 0.032(14) -0.009(13) 0.028(14)
O21 0.12(2) 0.095(17) 0.074(16) 0.014(13) 0.043(16) -0.010(16)
O22 0.080(19) 0.066(14) 0.12(2) -0.044(13) 0.008(15) -0.026(13)
O2-3 0.036(13) 0.052(11) 0.053(12) 0.001(9) 0.012(10) 0.003(9)
O23 0.09(2) 0.085(16) 0.069(16) 0.013(12) 0.005(14) -0.012(14)
O24 0.081(18) 0.089(16) 0.060(14) 0.033(12) 0.009(13) 0.003(13)
O25 0.078(18) 0.082(16) 0.084(17) 0.019(13) 0.015(14) 0.021(14)
O26 0.11(2) 0.049(13) 0.071(15) -0.017(10) 0.034(14) -0.018(12)
O27 0.052(15) 0.088(15) 0.057(14) 0.007(11) 0.023(12) 0.009(12)
O28 0.111(9) 0.110(9) 0.112(9) 0.000(3) 0.009(3) 0.000(3)
O29 0.08(2) 0.064(15) 0.14(2) -0.026(14) 0.020(17) 0.021(14)
O30 0.142(12) 0.143(12) 0.141(12) 0.000(3) 0.014(3) 0.000(3)
O3-4 0.009(11) 0.048(10) 0.068(13) 0.003(9) -0.012(9) 0.012(8)

loop_
_atom_type_symbol
_atom_type_description
_atom_type_scat_dispersion_real
_atom_type_scat_dispersion_imag
_atom_type_scat_source
C C 0.0033 0.0016 'International Tables Vol C Tables 4.2.6.8 and 6.1.1.4'
H H 0.0000 0.0000 'International Tables Vol C Tables 4.2.6.8 and 6.1.1.4'
N N 0.0061 0.0033 'International Tables Vol C Tables 4.2.6.8 and 6.1.1.4'
O O 0.0106 0.0060 'International Tables Vol C Tables 4.2.6.8 and 6.1.1.4'
F F 0.0171 0.0103 'International Tables Vol C Tables 4.2.6.8 and 6.1.1.4'
S S 0.1246 0.1234 'International Tables Vol C Tables 4.2.6.8 and 6.1.1.4'
U U -9.6767 9.6646 'International Tables Vol C Tables 4.2.6.8 and 6.1.1.4'

loop_
_geom_angle_atom_site_label_1
_geom_angle_atom_site_label_2
_geom_angle_atom_site_label_3
_geom_angle
_geom_angle_site_symmetry_1
_geom_angle_site_symmetry_3
_geom_angle_publ_flag
O1-2 U1 O1 142.0(7) . . ?
O1-2 U1 O4 74.7(6) . . ?
O1 U1 O4 67.4(6) . . ?
O1-2 U1 N6 79.0(6) . . ?
O1 U1 N6 136.9(6) . . ?
O4 U1 N6 149.5(6) . . ?
O1-2 U1 N5 75.5(7) . . ?
O1 U1 N5 126.0(6) . . ?
O4 U1 N5 122.8(6) . . ?
N6 U1 N5 63.3(7) . . ?
O1-2 U1 N3 81.2(7) . . ?
O1 U1 N3 87.8(6) . . ?
O4 U1 N3 73.5(6) . . ?
N6 U1 N3 87.6(7) . . ?
N5 U1 N3 145.4(7) . . ?
O1-2 U1 N4 92.9(6) . . ?
O1 U1 N4 75.2(6) . . ?
O4 U1 N4 70.7(6) . . ?
N6 U1 N4 126.4(7) . . ?
N5 U1 N4 63.3(7) . . ?
N3 U1 N4 144.0(7) . . ?
O1-2 U1 N2 132.1(6) . . ?
O1 U1 N2 69.3(6) . . ?
O4 U1 N2 117.2(6) . . ?
N6 U1 N2 70.9(7) . . ?
N5 U1 N2 119.1(7) . . ?
N3 U1 N2 61.6(7) . . ?
N4 U1 N2 134.9(6) . . ?
O1-2 U1 N1 146.3(7) . . ?
O1 U1 N1 67.9(7) . . ?
O4 U1 N1 131.0(6) . . ?
N6 U1 N1 79.4(7) . . ?
N5 U1 N1 71.8(7) . . ?
N3 U1 N1 123.3(7) . . ?
N4 U1 N1 79.5(6) . . ?
N2 U1 N1 62.0(7) . . ?
O1-2 U1 S2 60.8(5) . . ?
O1 U1 S2 81.5(5) . . ?
O4 U1 S2 15.7(4) . . ?
N6 U1 S2 139.2(5) . . ?
N5 U1 S2 109.5(5) . . ?
N3 U1 S2 79.8(5) . . ?
N4 U1 S2 66.7(5) . . ?
N2 U1 S2 131.4(5) . . ?
N1 U1 S2 139.2(5) . . ?
O1-2 U1 S1 140.9(5) . . ?
O1 U1 S1 12.0(4) . . ?
O4 U1 S1 68.4(4) . . ?
N6 U1 S1 130.8(5) . . ?
N5 U1 S1 136.4(5) . . ?
N3 U1 S1 76.5(5) . . ?
N4 U1 S1 86.9(5) . . ?
N2 U1 S1 60.5(5) . . ?
N1 U1 S1 72.0(5) . . ?
S2 U1 S1 83.7(2) . . ?
O1-2 U1 O5 40.2(5) . . ?
O1 U1 O5 101.8(5) . . ?
O4 U1 O5 34.5(5) . . ?
N6 U1 O5 117.8(5) . . ?
N5 U1 O5 102.2(6) . . ?
N3 U1 O5 74.0(6) . . ?
N4 U1 O5 78.8(5) . . ?
N2 U1 O5 134.6(6) . . ?
N1 U1 O5 157.8(5) . . ?
S2 U1 O5 21.4(3) . . ?
S1 U1 O5 102.1(3) . . ?
O1-2 U1 O3 124.1(6) . . ?
O1 U1 O3 27.3(5) . . ?
O4 U1 O3 56.7(5) . . ?
N6 U1 O3 133.1(6) . . ?
N5 U1 O3 153.2(5) . . ?
N3 U1 O3 61.1(6) . . ?
N4 U1 O3 95.2(6) . . ?
N2 U1 O3 63.8(6) . . ?
N1 U1 O3 89.5(6) . . ?
S2 U1 O3 72.3(3) . . ?
S1 U1 O3 18.2(3) . . ?
O5 U1 O3 87.8(4) . . ?
O1-2 U1 O6 67.0(5) . . ?
O1 U1 O6 78.5(5) . . ?
O4 U1 O6 25.6(5) . . ?
N6 U1 O6 144.6(5) . . ?
N5 U1 O6 97.3(6) . . ?
N3 U1 O6 96.7(6) . . ?
N4 U1 O6 49.4(5) . . ?
N2 U1 O6 141.0(6) . . ?
N1 U1 O6 124.7(5) . . ?
S2 U1 O6 17.3(3) . . ?
S1 U1 O6 84.1(3) . . ?
O5 U1 O6 33.4(4) . . ?
O3 U1 O6 77.4(4) . . ?
O1-2 U1 O2 156.7(6) . . ?
O1 U1 O2 25.9(5) . . ?
O4 U1 O2 88.3(5) . . ?
N6 U1 O2 111.7(5) . . ?
N5 U1 O2 127.7(6) . . ?
N3 U1 O2 78.8(6) . . ?
N4 U1 O2 96.3(5) . . ?
N2 U1 O2 43.8(5) . . ?
N1 U1 O2 56.8(6) . . ?
S2 U1 O2 103.7(3) . . ?
S1 U1 O2 20.1(3) . . ?
O5 U1 O2 121.3(4) . . ?
O3 U1 O2 33.9(4) . . ?
O6 U1 O2 103.7(4) . . ?
O1-2 U1 N9 31.0(5) . . ?
O1 U1 N9 153.0(5) . . ?
O4 U1 N9 96.6(5) . . ?
N6 U1 N9 53.4(5) . . ?
N5 U1 N9 80.7(5) . . ?
N3 U1 N9 66.4(5) . . ?
N4 U1 N9 121.3(5) . . ?
N2 U1 N9 102.5(5) . . ?
N1 U1 N9 132.4(6) . . ?
S2 U1 N9 86.2(3) . . ?
S1 U1 N9 142.7(3) . . ?
O5 U1 N9 64.9(4) . . ?
O3 U1 N9 125.8(4) . . ?
O6 U1 N9 96.2(4) . . ?
O2 U1 N9 141.6(4) . . ?
O2-3 U2 O1-2 157.2(6) . . ?
O2-3 U2 O7 83.0(6) . . ?
O1-2 U2 O7 101.3(6) . . ?
O2-3 U2 N8 77.8(7) . . ?
O1-2 U2 N8 85.4(7) . . ?
O7 U2 N8 141.2(6) . . ?
O2-3 U2 O10 73.8(6) . . ?
O1-2 U2 O10 128.8(5) . . ?
O7 U2 O10 81.7(6) . . ?
N8 U2 O10 123.5(6) . . ?
O2-3 U2 N7 98.0(6) . . ?
O1-2 U2 N7 88.0(6) . . ?
O7 U2 N7 153.7(6) . . ?
N8 U2 N7 63.4(7) . . ?
O10 U2 N7 73.4(6) . . ?
O2-3 U2 O5 128.7(6) . . ?
O1-2 U2 O5 72.6(6) . . ?
O7 U2 O5 68.0(6) . . ?
N8 U2 O5 147.9(7) . . ?
O10 U2 O5 61.3(6) . . ?
N7 U2 O5 92.1(7) . . ?
O2-3 U2 N9 79.9(6) . . ?
O1-2 U2 N9 79.0(6) . . ?
O7 U2 N9 78.7(6) . . ?
N8 U2 N9 65.0(7) . . ?
O10 U2 N9 148.8(6) . . ?
N7 U2 N9 127.5(7) . . ?
O5 U2 N9 130.0(7) . . ?
O2-3 U2 S3 67.8(5) . . ?
O1-2 U2 S3 116.5(5) . . ?
O7 U2 S3 15.5(4) . . ?
N8 U2 S3 134.2(5) . . ?
O10 U2 S3 75.1(4) . . ?
N7 U2 S3 148.1(5) . . ?
O5 U2 S3 77.5(5) . . ?
N9 U2 S3 79.6(5) . . ?
O2-3 U2 S4 61.5(5) . . ?
O1-2 U2 S4 140.3(4) . . ?
O7 U2 S4 88.0(4) . . ?
N8 U2 S4 111.1(5) . . ?
O10 U2 S4 14.4(4) . . ?
N7 U2 S4 69.9(5) . . ?
O5 U2 S4 75.7(4) . . ?
N9 U2 S4 140.5(4) . . ?
S3 U2 S4 78.27(19) . . ?
O2-3 U2 S2 143.4(5) . . ?
O1-2 U2 S2 58.8(5) . . ?
O7 U2 S2 79.0(4) . . ?
N8 U2 S2 133.6(5) . . ?
O10 U2 S2 72.2(4) . . ?
N7 U2 S2 85.2(5) . . ?
O5 U2 S2 15.3(4) . . ?
N9 U2 S2 126.4(5) . . ?
S3 U2 S2 90.48(18) . . ?
S4 U2 S2 86.08(16) . . ?
O2-3 U2 O8 47.5(6) . . ?
O1-2 U2 O8 138.1(5) . . ?
O7 U2 O8 37.2(5) . . ?
N8 U2 O8 121.9(6) . . ?
O10 U2 O8 65.1(5) . . ?
N7 U2 O8 131.3(5) . . ?
O5 U2 O8 89.6(5) . . ?
N9 U2 O8 84.9(6) . . ?
S3 U2 O8 21.8(3) . . ?
S4 U2 O8 63.5(3) . . ?
S2 U2 O8 104.4(3) . . ?
O2-3 U2 O4 160.9(5) . . ?
O1-2 U2 O4 39.2(5) . . ?
O7 U2 O4 81.7(5) . . ?
N8 U2 O4 121.3(5) . . ?
O10 U2 O4 92.7(4) . . ?
N7 U2 O4 90.9(5) . . ?
O5 U2 O4 33.4(5) . . ?
N9 U2 O4 108.0(5) . . ?
S3 U2 O4 96.0(3) . . ?
S4 U2 O4 106.5(3) . . ?
S2 U2 O4 20.5(3) . . ?
O8 U2 O4 114.7(4) . . ?
O2-3 U2 O11 42.2(5) . . ?
O1-2 U2 O11 160.4(5) . . ?
O7 U2 O11 80.5(5) . . ?
N8 U2 O11 105.6(5) . . ?
O10 U2 O11 31.6(4) . . ?
N7 U2 O11 82.8(5) . . ?
O5 U2 O11 90.4(4) . . ?
N9 U2 O11 120.2(5) . . ?
S3 U2 O11 67.4(3) . . ?
S4 U2 O11 20.3(2) . . ?
S2 U2 O11 103.0(2) . . ?
O8 U2 O11 48.5(4) . . ?
O4 U2 O11 123.3(3) . . ?
O2-3 U2 O12 66.7(5) . . ?
O1-2 U2 O12 131.5(5) . . ?
O7 U2 O12 105.8(5) . . ?
N8 U2 O12 97.1(6) . . ?
O10 U2 O12 26.5(5) . . ?
N7 U2 O12 52.3(5) . . ?
O5 U2 O12 81.4(5) . . ?
N9 U2 O12 145.1(5) . . ?
S3 U2 O12 96.0(3) . . ?
S4 U2 O12 17.9(3) . . ?
S2 U2 O12 87.9(3) . . ?
O8 U2 O12 80.0(4) . . ?
U3 U2 O12 63.1(2) . . ?
O4 U2 O12 106.8(4) . . ?
O11 U2 O12 32.6(3) . . ?
O2-3 U2 N5 136.3(6) . . ?
O1-2 U2 N5 31.8(5) . . ?
O7 U2 N5 132.6(5) . . ?
N8 U2 N5 58.5(6) . . ?
O10 U2 N5 127.3(5) . . ?
N7 U2 N5 62.1(5) . . ?
O5 U2 N5 92.5(5) . . ?
N9 U2 N5 83.5(5) . . ?
S3 U2 N5 147.1(3) . . ?
S4 U2 N5 130.0(3) . . ?
S2 U2 N5 77.2(3) . . ?
O8 U2 N5 166.4(4) . . ?
O4 U2 N5 62.8(4) . . ?
O11 U2 N5 144.8(4) . . ?
O12 U2 N5 113.6(4) . . ?
O2-3 U2 N3 138.5(5) . . ?
O1-2 U2 N3 35.5(5) . . ?
O7 U2 N3 66.2(5) . . ?
N8 U2 N3 109.0(6) . . ?
O10 U2 N3 124.7(5) . . ?
N7 U2 N3 122.0(5) . . ?
O5 U2 N3 65.2(5) . . ?
N9 U2 N3 67.8(5) . . ?
S3 U2 N3 81.1(3) . . ?
S4 U2 N3 138.8(3) . . ?
S2 U2 N3 58.7(3) . . ?
O8 U2 N3 102.6(4) . . ?
O4 U2 N3 41.1(4) . . ?
O11 U2 N3 144.0(4) . . ?
O12 U2 N3 146.3(4) . . ?
N5 U2 N3 66.4(4) . . ?
O2-3 U2 O6 138.5(5) . . ?
O1-2 U2 O6 64.1(5) . . ?
O7 U2 O6 92.7(5) . . ?
N8 U2 O6 123.7(6) . . ?
O10 U2 O6 64.7(4) . . ?
N7 U2 O6 69.1(6) . . ?
O5 U2 O6 24.8(5) . . ?
N9 U2 O6 139.8(5) . . ?
S3 U2 O6 102.1(3) . . ?
S4 U2 O6 77.1(3) . . ?
S2 U2 O6 16.6(3) . . ?
O8 U2 O6 111.6(4) . . ?
O4 U2 O6 31.9(3) . . ?
O11 U2 O6 96.3(3) . . ?
O12 U2 O6 75.0(4) . . ?
N5 U2 O6 73.8(4) . . ?
N3 U2 O6 72.8(4) . . ?
O2-3 U2 N6 127.5(5) . . ?
O1-2 U2 N6 29.7(5) . . ?
O7 U2 N6 105.1(5) . . ?
N8 U2 N6 63.6(5) . . ?
O10 U2 N6 157.8(4) . . ?
N7 U2 N6 95.2(5) . . ?
O5 U2 N6 101.1(5) . . ?
N9 U2 N6 52.6(5) . . ?
S3 U2 N6 116.3(3) . . ?
S4 U2 N6 164.4(3) . . ?
S2 U2 N6 88.2(3) . . ?
O8 U2 N6 132.1(4) . . ?
O4 U2 N6 68.0(4) . . ?
U1 U2 N6 33.3(3) . . ?
O11 U2 N6 168.4(3) . . ?
O12 U2 N6 147.5(4) . . ?
N5 U2 N6 34.4(4) . . ?
N3 U2 N6 45.7(4) . . ?
O6 U2 N6 93.6(4) . . ?
O2-3 U2 O9 71.3(6) . . ?
O1-2 U2 O9 107.7(5) . . ?
O7 U2 O9 16.1(5) . . ?
N8 U2 O9 125.7(6) . . ?
O10 U2 O9 89.2(5) . . ?
N7 U2 O9 161.8(5) . . ?
O5 U2 O9 84.0(6) . . ?
N9 U2 O9 66.4(6) . . ?
S3 U2 O9 14.0(3) . . ?
S4 U2 O9 91.9(3) . . ?
S2 U2 O9 94.8(3) . . ?
O8 U2 O9 31.3(4) . . ?
C15 U2 O9 59.2(5) . . ?
O4 U2 O9 95.5(4) . . ?
O11 U2 O9 79.4(3) . . ?
O12 U2 O9 109.4(4) . . ?
N5 U2 O9 135.8(4) . . ?
N3 U2 O9 72.3(4) . . ?
O6 U2 O9 108.8(4) . . ?
N6 U2 O9 103.1(4) . . ?
O3-4 U3 O2-3 156.9(6) . . ?
O3-4 U3 O11 102.8(5) . . ?
O2-3 U3 O11 81.7(6) . . ?
O3-4 U3 N12 90.9(7) . . ?
O2-3 U3 N12 93.8(7) . . ?
O11 U3 N12 155.2(7) . . ?
O3-4 U3 O13 72.5(6) . . ?
O2-3 U3 O13 129.7(6) . . ?
O11 U3 O13 71.9(6) . . ?
N12 U3 O13 93.2(7) . . ?
O3-4 U3 N10 76.9(7) . . ?
O2-3 U3 N10 82.5(7) . . ?
O11 U3 N10 75.6(6) . . ?
N12 U3 N10 128.3(8) . . ?
O13 U3 N10 128.2(7) . . ?
O3-4 U3 N11 84.8(6) . . ?
O2-3 U3 N11 76.8(6) . . ?
O11 U3 N11 136.3(6) . . ?
N12 U3 N11 64.6(7) . . ?
O13 U3 N11 148.3(6) . . ?
N10 U3 N11 64.3(7) . . ?
O3-4 U3 O8 130.2(6) . . ?
O2-3 U3 O8 72.8(6) . . ?
O11 U3 O8 80.9(6) . . ?
N12 U3 O8 74.4(7) . . ?
O13 U3 O8 61.5(6) . . ?
N10 U3 O8 148.0(6) . . ?
N11 U3 O8 126.4(6) . . ?
O3-4 U3 S4 118.5(4) . . ?
O2-3 U3 S4 64.3(5) . . ?
O11 U3 S4 17.4(4) . . ?
N12 U3 S4 148.2(5) . . ?
O13 U3 S4 85.1(4) . . ?
N10 U3 S4 74.1(5) . . ?
N11 U3 S4 125.8(5) . . ?
O8 U3 S4 77.0(5) . . ?
O3-4 U3 S5 59.5(5) . . ?
O2-3 U3 S5 143.6(5) . . ?
O11 U3 S5 85.4(4) . . ?
N12 U3 S5 84.0(5) . . ?
O13 U3 S5 16.2(4) . . ?
N10 U3 S5 126.8(5) . . ?
N11 U3 S5 132.3(5) . . ?
O8 U3 S5 71.6(4) . . ?
C56 U3 S5 101.6(5) . . ?
C46 U3 S5 112.8(5) . . ?
C60 U3 S5 68.6(5) . . ?
C55 U3 S5 120.6(5) . . ?
C50 U3 S5 138.5(5) . . ?
C51 U3 S5 139.9(4) . . ?
S4 U3 S5 100.03(18) . . ?
O3-4 U3 O10 140.6(5) . . ?
O2-3 U3 O10 45.3(5) . . ?
O11 U3 O10 38.2(4) . . ?
N12 U3 O10 127.2(6) . . ?
O13 U3 O10 93.5(5) . . ?
N10 U3 O10 84.6(6) . . ?
N11 U3 O10 117.8(5) . . ?
O8 U3 O10 63.6(5) . . ?
C56 U3 O10 128.0(5) . . ?
C46 U3 O10 75.1(5) . . ?
C60 U3 O10 119.0(5) . . ?
C55 U3 O10 124.2(5) . . ?
C50 U3 O10 94.0(5) . . ?
C51 U3 O10 107.9(5) . . ?
S4 U3 O10 22.1(3) . . ?
S5 U3 O10 109.7(3) . . ?
O3-4 U3 S3 140.4(5) . . ?
O2-3 U3 S3 62.2(5) . . ?
O11 U3 S3 84.2(4) . . ?
N12 U3 S3 72.3(6) . . ?
O13 U3 S3 73.0(5) . . ?
N10 U3 S3 141.5(5) . . ?
N11 U3 S3 116.9(5) . . ?
O8 U3 S3 11.5(4) . . ?
C56 U3 S3 84.8(5) . . ?
C46 U3 S3 135.3(5) . . ?
C60 U3 S3 59.3(5) . . ?
C55 U3 S3 102.4(5) . . ?
C50 U3 S3 138.6(5) . . ?
C51 U3 S3 129.1(4) . . ?
S4 U3 S3 76.90(18) . . ?
S5 U3 S3 82.75(18) . . ?
O10 U3 S3 60.2(3) . . ?
O3-4 U3 O14 39.8(5) . . ?
O2-3 U3 O14 162.3(5) . . ?
O11 U3 O14 87.3(4) . . ?
N12 U3 O14 90.4(6) . . ?
O13 U3 O14 32.8(5) . . ?
N10 U3 O14 108.2(6) . . ?
N11 U3 O14 120.3(5) . . ?
O8 U3 O14 91.9(5) . . ?
S4 U3 O14 104.3(3) . . ?
S5 U3 O14 20.3(3) . . ?
O10 U3 O14 120.2(4) . . ?
S3 U3 O14 103.1(3) . . ?
O3-4 U3 O7 160.5(5) . . ?
O2-3 U3 O7 42.2(5) . . ?
O11 U3 O7 80.2(4) . . ?
N12 U3 O7 80.2(6) . . ?
O13 U3 O7 90.6(5) . . ?
N10 U3 O7 122.1(5) . . ?
N11 U3 O7 106.5(5) . . ?
O8 U3 O7 30.7(4) . . ?
C56 U3 O7 86.6(5) . . ?
C46 U3 O7 120.3(5) . . ?
C60 U3 O7 72.5(5) . . ?
C55 U3 O7 97.2(5) . . ?
C50 U3 O7 118.8(5) . . ?
C51 U3 O7 113.5(5) . . ?
S4 U3 O7 68.0(3) . . ?
S5 U3 O7 102.1(3) . . ?
O10 U3 O7 47.5(3) . . ?
S3 U3 O7 20.2(3) . . ?
O14 U3 O7 122.3(4) . . ?
O3-4 U3 O15 66.1(5) . . ?
O2-3 U3 O15 136.0(5) . . ?
O11 U3 O15 101.0(5) . . ?
N12 U3 O15 65.6(6) . . ?
O13 U3 O15 29.1(5) . . ?
N10 U3 O15 141.2(6) . . ?
N11 U3 O15 120.8(5) . . ?
O8 U3 O15 64.5(5) . . ?
S4 U3 O15 113.4(3) . . ?
S5 U3 O15 18.8(3) . . ?
O10 U3 O15 117.0(4) . . ?
S3 U3 O15 74.3(3) . . ?
O14 U3 O15 33.5(4) . . ?
O7 U3 O15 94.4(4) . . ?
O3-4 U3 O12 110.2(5) . . ?
O2-3 U3 O12 65.6(5) . . ?
O11 U3 O12 24.1(5) . . ?
N12 U3 O12 158.6(6) . . ?
O13 U3 O12 96.0(5) . . ?
N10 U3 O12 57.6(6) . . ?
N11 U3 O12 112.9(5) . . ?
O8 U3 O12 93.1(5) . . ?
S4 U3 O12 16.6(3) . . ?
S5 U3 O12 109.0(3) . . ?
O10 U3 O12 33.0(4) . . ?
S3 U3 O12 92.1(3) . . ?
O14 U3 O12 107.7(4) . . ?
O7 U3 O12 80.4(3) . . ?
O15 U3 O12 125.1(4) . . ?
O3-4 U3 N17 32.6(5) . . ?
O2-3 U3 N17 132.8(6) . . ?
O11 U3 N17 133.3(4) . . ?
N12 U3 N17 66.1(6) . . ?
O13 U3 N17 95.1(5) . . ?
N10 U3 N17 79.2(6) . . ?
N11 U3 N17 56.0(5) . . ?
O8 U3 N17 132.7(5) . . ?
S4 U3 N17 145.8(3) . . ?
S5 U3 N17 79.2(3) . . ?
O10 U3 N17 163.7(4) . . ?
S3 U3 N17 135.9(3) . . ?
O14 U3 N17 64.3(4) . . ?
O7 U3 N17 146.0(4) . . ?
O15 U3 N17 75.9(4) . . ?
O12 U3 N17 131.9(4) . . ?
O3-4 U3 N13 34.5(5) . . ?
O2-3 U3 N13 142.4(5) . . ?
O11 U3 N13 68.4(4) . . ?
N12 U3 N13 122.9(6) . . ?
O13 U3 N13 62.3(5) . . ?
N10 U3 N13 68.7(6) . . ?
N11 U3 N13 109.4(5) . . ?
O8 U3 N13 121.7(5) . . ?
S4 U3 N13 84.3(3) . . ?
S5 U3 N13 58.1(3) . . ?
O10 U3 N13 106.3(4) . . ?
S3 U3 N13 132.6(3) . . ?
O14 U3 N13 40.7(4) . . ?
O7 U3 N13 143.2(4) . . ?
O15 U3 N13 74.1(4) . . ?
O12 U3 N13 78.4(4) . . ?
N17 U3 N13 66.1(4) . . ?
O3-4 U3 N18 29.3(5) . . ?
O2-3 U3 N18 127.6(6) . . ?
O11 U3 N18 102.6(4) . . ?
N12 U3 N18 99.5(6) . . ?
O13 U3 N18 100.0(5) . . ?
N10 U3 N18 50.0(5) . . ?
N11 U3 N18 64.4(5) . . ?
O8 U3 N18 159.5(5) . . ?
S4 U3 N18 112.1(3) . . ?
S5 U3 N18 88.4(3) . . ?
O10 U3 N18 130.4(4) . . ?
S3 U3 N18 168.5(3) . . ?
O14 U3 N18 68.3(4) . . ?
O7 U3 N18 169.4(4) . . ?
O15 U3 N18 95.1(4) . . ?
O12 U3 N18 97.9(4) . . ?
N17 U3 N18 34.0(4) . . ?
N13 U3 N18 45.1(4) . . ?
O3-4 U3 N9 147.2(5) . . ?
O2-3 U3 N9 28.6(5) . . ?
O11 U3 N9 107.9(4) . . ?
N12 U3 N9 65.2(5) . . ?
O13 U3 N9 128.0(5) . . ?
N10 U3 N9 99.9(6) . . ?
N11 U3 N9 65.1(5) . . ?
O8 U3 N9 67.1(5) . . ?
S4 U3 N9 91.0(3) . . ?
S5 U3 N9 133.4(3) . . ?
O10 U3 N9 69.8(3) . . ?
S3 U3 N9 55.7(3) . . ?
O14 U3 N9 150.7(4) . . ?
O7 U3 N9 41.4(4) . . ?
O15 U3 N9 117.4(4) . . ?
O12 U3 N9 94.1(3) . . ?
N17 U3 N9 114.7(4) . . ?
N13 U3 N9 168.4(4) . . ?
N18 U3 N9 128.8(4) . . ?
O3-4 U4 O16 142.4(6) . . ?
O3-4 U4 O14 73.7(6) . . ?
O16 U4 O14 68.7(6) . . ?
O3-4 U4 N16 92.8(7) . . ?
O16 U4 N16 77.4(7) . . ?
O14 U4 N16 73.7(7) . . ?
O3-4 U4 N13 80.4(7) . . ?
O16 U4 N13 87.9(7) . . ?
O14 U4 N13 72.5(7) . . ?
N16 U4 N13 146.1(8) . . ?
O3-4 U4 N17 76.9(6) . . ?
O16 U4 N17 126.7(7) . . ?
O14 U4 N17 125.8(7) . . ?
N16 U4 N17 63.4(8) . . ?
N13 U4 N17 143.8(7) . . ?
O3-4 U4 N18 79.1(7) . . ?
O16 U4 N18 136.0(7) . . ?
O14 U4 N18 147.6(6) . . ?
N16 U4 N18 125.5(8) . . ?
N13 U4 N18 86.1(7) . . ?
N17 U4 N18 62.3(7) . . ?
O3-4 U4 N14 132.3(6) . . ?
O16 U4 N14 68.1(6) . . ?
O14 U4 N14 116.6(6) . . ?
N16 U4 N14 134.8(7) . . ?
N13 U4 N14 62.0(7) . . ?
N17 U4 N14 116.9(7) . . ?
N18 U4 N14 70.6(7) . . ?
O3-4 U4 N15 144.7(6) . . ?
O16 U4 N15 69.7(7) . . ?
O14 U4 N15 134.1(6) . . ?
N16 U4 N15 79.3(7) . . ?
N13 U4 N15 124.1(7) . . ?
N17 U4 N15 68.8(7) . . ?
N18 U4 N15 78.0(7) . . ?
N14 U4 N15 62.2(6) . . ?
O3-4 U4 C76 99.5(7) . . ?
O3-4 U4 S5 59.2(5) . . ?
O16 U4 S5 83.5(5) . . ?
O14 U4 S5 16.2(4) . . ?
N16 U4 S5 69.6(6) . . ?
N13 U4 S5 78.6(5) . . ?
N17 U4 S5 112.0(5) . . ?
N18 U4 S5 137.2(5) . . ?
N14 U4 S5 131.0(5) . . ?
N15 U4 S5 142.7(5) . . ?
O3-4 U4 S6 147.8(5) . . ?
O16 U4 S6 6.1(5) . . ?
O14 U4 S6 74.2(4) . . ?
N16 U4 S6 81.1(6) . . ?
N13 U4 S6 87.2(5) . . ?
N17 U4 S6 126.0(5) . . ?
N18 U4 S6 129.9(5) . . ?
N14 U4 S6 62.5(5) . . ?
N15 U4 S6 65.4(5) . . ?
S5 U4 S6 89.3(2) . . ?
O3-4 U4 O13 39.9(5) . . ?
O16 U4 O13 102.5(5) . . ?
O14 U4 O13 33.9(5) . . ?
N16 U4 O13 81.9(6) . . ?
N13 U4 O13 71.6(6) . . ?
N17 U4 O13 105.8(6) . . ?
N18 U4 O13 116.6(5) . . ?
N14 U4 O13 132.6(5) . . ?
N15 U4 O13 160.7(5) . . ?
S5 U4 O13 20.6(3) . . ?
S6 U4 O13 107.9(3) . . ?
O3-4 U4 O15 63.5(5) . . ?
O16 U4 O15 82.7(5) . . ?
O14 U4 O15 27.6(5) . . ?
N16 U4 O15 51.9(6) . . ?
N13 U4 O15 96.4(6) . . ?
N17 U4 O15 98.2(6) . . ?
N18 U4 O15 141.4(6) . . ?
N14 U4 O15 143.2(6) . . ?
N15 U4 O15 128.3(5) . . ?
S5 U4 O15 17.8(3) . . ?
S6 U4 O15 88.7(3) . . ?
O13 U4 O15 32.6(4) . . ?
U3 U4 O15 59.4(3) . . ?
O3-4 U4 O18 159.9(6) . . ?
O16 U4 O18 24.3(6) . . ?
O14 U4 O18 90.1(6) . . ?
N16 U4 O18 94.1(7) . . ?
N13 U4 O18 83.3(7) . . ?
N17 U4 O18 123.0(7) . . ?
N18 U4 O18 111.7(7) . . ?
N14 U4 O18 45.3(6) . . ?
N15 U4 O18 55.4(6) . . ?
S5 U4 O18 105.9(5) . . ?
S6 U4 O18 18.3(4) . . ?
O13 U4 O18 122.8(5) . . ?
O15 U4 O18 106.9(5) . . ?
O3-4 U4 N10 30.0(5) . . ?
O16 U4 N10 155.4(5) . . ?
O14 U4 N10 96.4(5) . . ?
N16 U4 N10 118.4(6) . . ?
N13 U4 N10 68.5(6) . . ?
N17 U4 N10 77.8(6) . . ?
N18 U4 N10 52.4(6) . . ?
N14 U4 N10 104.6(5) . . ?
N15 U4 N10 129.2(6) . . ?
S5 U4 N10 84.8(3) . . ?
S6 U4 N10 155.7(3) . . ?
O13 U4 N10 64.2(4) . . ?
O15 U4 N10 92.6(4) . . ?
O18 U4 N10 147.4(5) . . ?
O3-4 U4 O17 143.7(7) . . ?
O16 U4 O17 13.2(6) . . ?
O14 U4 O17 72.3(6) . . ?
N16 U4 O17 65.7(7) . . ?
N13 U4 O17 101.0(7) . . ?
N17 U4 O17 114.0(7) . . ?
N18 U4 O17 137.1(7) . . ?
N14 U4 O17 75.7(6) . . ?
N15 U4 O17 62.9(7) . . ?
S5 U4 O17 85.3(5) . . ?
S6 U4 O17 15.5(5) . . ?
O13 U4 O17 105.6(5) . . ?
O15 U4 O17 80.4(5) . . ?
O18 U4 O17 30.5(6) . . ?
N10 U4 O17 166.9(6) . . ?
O3 S1 O1 114.8(13) . . ?
O3 S1 O2 118.0(14) . . ?
O1 S1 O2 110.9(14) . . ?
O3 S1 C91 113(3) . . ?
O1 S1 C91 102(3) . . ?
O2 S1 C91 95(3) . . ?
O6 S2 O4 115.3(12) . . ?
O6 S2 O5 116.9(13) . . ?
O4 S2 O5 112.4(11) . . ?
O6 S2 C92 105.6(16) . . ?
O4 S2 C92 101.4(15) . . ?
O5 S2 C92 102.7(16) . . ?
O9 S3 O8 117.4(13) . . ?
O9 S3 O7 113.4(13) . . ?
O8 S3 O7 111.5(11) . . ?
O9 S3 C93 106.7(18) . . ?
O8 S3 C93 103.4(17) . . ?
O7 S3 C93 102.7(16) . . ?
O12 S4 O10 115.7(12) . . ?
O12 S4 O11 113.8(11) . . ?
O10 S4 O11 113.4(9) . . ?
O12 S4 C94 110.7(16) . . ?
O10 S4 C94 102.3(16) . . ?
O11 S4 C94 99.0(15) . . ?
O15 S5 O13 113.9(13) . . ?
O15 S5 O14 115.9(12) . . ?
O13 S5 O14 113.6(12) . . ?
O15 S5 C95 107.2(16) . . ?
O13 S5 C95 102.4(15) . . ?
O14 S5 C95 101.7(15) . . ?
O17 S6 O18 118(2) . . ?
O17 S6 O16 108(2) . . ?
O18 S6 O16 114.1(18) . . ?
O17 S6 C96 107(3) . . ?
O18 S6 C96 108(2) . . ?
O16 S6 C96 101(2) . . ?
O20 S7 O21 114.9(15) . . ?
O20 S7 O19 114.5(15) . . ?
O21 S7 O19 116.8(14) . . ?
O20 S7 C97 102(2) . . ?
O21 S7 C97 103(2) . . ?
O19 S7 C97 103(2) . . ?
O24 S8 O22 115.3(15) . . ?
O24 S8 O23 114.1(14) . . ?
O22 S8 O23 115.6(14) . . ?
O24 S8 C98 105.7(16) . . ?
O22 S8 C98 100.5(16) . . ?
O23 S8 C98 103.4(16) . . ?
O26 S9 O27 118.1(13) . . ?
O26 S9 O25 113.9(15) . . ?
O27 S9 O25 114.0(13) . . ?
O26 S9 C99 103.8(16) . . ?
O27 S9 C99 101.9(17) . . ?
O25 S9 C99 102.2(16) . . ?
O28 S10 O29 125.1(19) . . ?
O28 S10 O30 108.1(18) . . ?
O29 S10 O30 107.2(17) . . ?
O28 S10 C100 107.4(19) . . ?
O29 S10 C100 111.1(18) . . ?
O30 S10 C100 93.2(19) . . ?
S1 O1 U1 148.8(11) . . ?
S1 O2 U1 53.3(8) . . ?
S1 O3 U1 58.4(9) . . ?
S2 O4 U1 136.1(11) . . ?
S2 O4 U2 66.8(7) . . ?
U1 O4 U2 73.9(4) . . ?
S2 O5 U2 137.4(12) . . ?
S2 O5 U1 66.2(7) . . ?
U2 O5 U1 75.0(4) . . ?
S2 O5 U3 171.1(11) . . ?
U1 O5 U3 113.0(4) . . ?
S2 O6 U1 50.7(8) . . ?
S2 O6 U2 49.6(8) . . ?
U1 O6 U2 55.6(2) . . ?
S3 O7 U2 137.8(11) . . ?
S3 O7 U3 67.0(7) . . ?
U2 O7 U3 70.9(4) . . ?
S3 O7 U1 167.4(9) . . ?
U2 O7 U1 53.1(3) . . ?
U3 O7 U1 122.8(4) . . ?
S3 O8 U3 146.8(11) . . ?
S3 O8 U2 73.2(7) . . ?
U3 O8 U2 77.4(4) . . ?
S3 O8 U4 166.7(11) . . ?
U2 O8 U4 111.1(4) . . ?
S3 O9 U3 45.6(8) . . ?
U2 O9 U3 52.1(2) . . ?
S4 O10 U2 139.7(11) . . ?
S4 O10 U3 70.9(6) . . ?
U2 O10 U3 77.0(4) . . ?
S4 O10 U1 160.7(10) . . ?
U3 O10 U1 111.1(3) . . ?
S4 O11 U3 132.3(9) . . ?
S4 O11 U2 62.6(6) . . ?
U3 O11 U2 70.4(3) . . ?
S4 O11 U4 164.4(9) . . ?
U3 O11 U4 50.5(3) . . ?
U2 O11 U4 120.1(3) . . ?
U1 O1-2 U2 172.2(9) . . ?
S4 O12 U2 53.6(7) . . ?
S4 O12 U3 46.3(7) . . ?
U2 O12 U3 54.9(2) . . ?
S5 O13 U3 133.9(11) . . ?
S5 O13 U4 65.7(8) . . ?
U3 O13 U4 75.7(4) . . ?
S5 O13 U2 161.4(10) . . ?
U4 O13 U2 113.7(4) . . ?
S5 O14 U4 133.9(11) . . ?
S5 O14 U3 63.2(7) . . ?
U4 O14 U3 74.6(4) . . ?
S5 O15 U3 56.9(8) . . ?
S5 O15 U4 53.2(8) . . ?
U3 O15 U4 58.5(3) . . ?
S6 O16 U4 164.2(13) . . ?
S6 O17 U4 51.4(15) . . ?
S6 O18 U4 57.2(13) . . ?
S8 O22 U4 145.7(12) . 2_646 ?
U2 O2-3 U3 158.7(9) . . ?
S10 O28 U4 150.7(16) . 3_676 ?
S10 O29 U1 151.6(13) . 2_646 ?
U4 O3-4 U3 171.6(9) . . ?
C5 N1 C1 117(3) . . ?
C5 N1 U1 121(2) . . ?
C1 N1 U1 119.6(18) . . ?
C10 N2 C6 122(2) . . ?
C10 N2 U1 119.9(17) . . ?
C6 N2 U1 118.5(18) . . ?
C15 N3 C11 118(3) . . ?
C15 N3 U1 117.5(19) . . ?
C11 N3 U1 123.5(18) . . ?
C15 N3 U2 61.7(17) . . ?
C11 N3 U2 157.7(17) . . ?
U1 N3 U2 66.0(5) . . ?
C16 N4 C20 120(2) . . ?
C16 N4 U1 120.5(18) . . ?
C20 N4 U1 119.3(16) . . ?
C16 N4 U2 120.5(15) . . ?
C20 N4 U2 86.1(13) . . ?
U1 N4 U2 56.9(4) . . ?
C25 N5 C21 121(2) . . ?
C25 N5 U1 121.0(18) . . ?
C21 N5 U1 117.7(17) . . ?
C25 N5 U2 102.0(16) . . ?
C21 N5 U2 98.1(14) . . ?
U1 N5 U2 67.3(5) . . ?
C30 N6 C26 114(2) . . ?
C30 N6 U1 122.4(19) . . ?
C26 N6 U1 123.1(18) . . ?
C30 N6 U2 108.9(16) . . ?
C26 N6 U2 101.5(16) . . ?
U1 N6 U2 63.9(4) . . ?
C35 N7 C31 123(2) . . ?
C35 N7 U2 118.1(17) . . ?
C31 N7 U2 119.1(18) . . ?
C35 N7 U1 111.4(16) . . ?
C31 N7 U1 101.7(15) . . ?
U2 N7 U1 59.6(4) . . ?
C35 N7 U3 95.6(15) . . ?
C31 N7 U3 116.4(15) . . ?
U2 N7 U3 49.9(3) . . ?
U1 N7 U3 109.1(4) . . ?
C36 N8 C40 116(2) . . ?
C36 N8 U2 123.0(17) . . ?
C40 N8 U2 120.7(18) . . ?
C36 N8 U3 109.2(15) . . ?
C40 N8 U3 98.4(15) . . ?
U2 N8 U3 59.8(4) . . ?
C36 N8 U1 112.3(15) . . ?
C40 N8 U1 101.7(16) . . ?
U2 N8 U1 59.8(4) . . ?
U3 N8 U1 118.4(5) . . ?
C45 N9 C41 118(2) . . ?
C45 N9 U2 121.5(19) . . ?
C41 N9 U2 120.8(16) . . ?
C45 N9 U1 100.2(16) . . ?
C41 N9 U1 110.1(14) . . ?
U2 N9 U1 64.7(4) . . ?
C45 N9 U3 104.8(16) . . ?
C41 N9 U3 99.6(13) . . ?
U2 N9 U3 61.1(4) . . ?
U1 N9 U3 125.7(4) . . ?
C46 N10 C50 122(3) . . ?
C46 N10 U3 119(2) . . ?
C50 N10 U3 119.6(17) . . ?
C46 N10 U4 95.6(16) . . ?
C50 N10 U4 109.8(15) . . ?
U3 N10 U4 65.6(4) . . ?
C46 N10 U2 110.1(17) . . ?
C50 N10 U2 97.2(15) . . ?
U3 N10 U2 59.1(4) . . ?
U4 N10 U2 124.7(5) . . ?
C55 N11 C51 119(2) . . ?
C55 N11 U3 120.3(19) . . ?
C51 N11 U3 120.2(16) . . ?
C55 N11 U2 106.4(16) . . ?
C51 N11 U2 101.2(14) . . ?
U3 N11 U2 60.0(4) . . ?
C55 N11 U4 110.3(15) . . ?
C51 N11 U4 100.6(14) . . ?
U3 N11 U4 59.9(4) . . ?
U2 N11 U4 119.2(4) . . ?
C56 N12 C60 119(2) . . ?
C56 N12 U3 119.2(18) . . ?
C60 N12 U3 121.2(19) . . ?
C56 N12 U4 108.1(17) . . ?
C60 N12 U4 108.0(16) . . ?
U3 N12 U4 59.1(4) . . ?
C56 N12 U2 97.4(16) . . ?
C60 N12 U2 111.5(16) . . ?
U3 N12 U2 53.8(4) . . ?
U4 N12 U2 112.5(4) . . ?
C61 N13 C65 115(2) . . ?
C61 N13 U4 122(2) . . ?
C65 N13 U4 122.3(18) . . ?
C61 N13 U3 63.8(17) . . ?
C65 N13 U3 155.0(17) . . ?
U4 N13 U3 65.6(5) . . ?
C70 N14 C66 119(2) . . ?
C70 N14 U4 119.1(17) . . ?
C66 N14 U4 121.9(17) . . ?
C75 N15 C71 119(2) . . ?
C75 N15 U4 119.8(18) . . ?
C71 N15 U4 120.8(17) . . ?
C80 N16 C76 118(3) . . ?
C80 N16 U4 122(2) . . ?
C76 N16 U4 119(2) . . ?
C80 N16 U3 85.6(17) . . ?
C76 N16 U3 118.6(19) . . ?
U4 N16 U3 58.0(4) . . ?
C85 N17 C81 120(3) . . ?
C85 N17 U4 122.2(18) . . ?
C81 N17 U4 117.4(19) . . ?
C85 N17 U3 104.1(16) . . ?
C81 N17 U3 96.8(16) . . ?
U4 N17 U3 66.4(5) . . ?
C86 N18 C90 119(3) . . ?
C86 N18 U4 118.9(18) . . ?
C90 N18 U4 121.6(19) . . ?
C86 N18 U3 98.3(16) . . ?
C90 N18 U3 106.6(15) . . ?
U4 N18 U3 63.2(5) . . ?
C107 N30 C103 129(4) . . ?
N1 C1 C2 120(3) . . ?
C3 C2 C1 122(3) . . ?
C2 C3 C4 112(4) . . ?
C5 C4 C3 124(4) . . ?
N1 C5 C4 124(3) . . ?
N1 C5 C6 117(3) . . ?
C4 C5 C6 118(3) . . ?
N2 C6 C7 118(3) . . ?
N2 C6 C5 118(3) . . ?
C7 C6 C5 123(3) . . ?
C8 C7 C6 121(3) . . ?
C7 C8 C9 121(3) . . ?
C8 C9 C10 116(3) . . ?
N2 C10 C11 117(2) . . ?
N2 C10 C9 121(3) . . ?
C11 C10 C9 122(3) . . ?
N3 C11 C12 125(3) . . ?
N3 C11 C10 117(3) . . ?
C12 C11 C10 118(3) . . ?
C11 C12 C13 115(4) . . ?
C12 C13 C14 122(4) . . ?
C15 C14 C13 116(4) . . ?
N3 C15 C14 123(3) . . ?
N4 C16 C17 120(3) . . ?
C18 C17 C16 120(3) . . ?
C17 C18 C19 119(3) . . ?
C20 C19 C18 117(3) . . ?
N4 C20 C19 123(3) . . ?
N4 C20 C21 118(2) . . ?
C19 C20 C21 118(3) . . ?
C20 C21 N5 119(2) . . ?
C20 C21 C22 126(2) . . ?
N5 C21 C22 115(2) . . ?
C23 C22 C21 121(3) . . ?
C22 C23 C24 126(3) . . ?
C23 C24 C25 112(3) . . ?
N5 C25 C24 125(3) . . ?
N5 C25 C26 119(3) . . ?
C24 C25 C26 116(3) . . ?
N6 C26 C27 124(3) . . ?
N6 C26 C25 113(3) . . ?
C27 C26 C25 123(3) . . ?
C26 C27 C28 117(3) . . ?
C29 C28 C27 121(3) . . ?
C28 C29 C30 117(3) . . ?
N6 C30 C29 126(3) . . ?
N7 C31 C32 120(3) . . ?
C33 C32 C31 121(3) . . ?
C32 C33 C34 119(3) . . ?
C33 C34 C35 119(3) . . ?
N7 C35 C34 118(3) . . ?
N7 C35 C36 121(2) . . ?
C34 C35 C36 120(3) . . ?
N8 C36 C37 123(2) . . ?
N8 C36 C35 113(2) . . ?
C37 C36 C35 125(2) . . ?
C38 C37 C36 118(3) . . ?
C37 C38 C39 121(3) . . ?
C38 C39 C40 118(3) . . ?
N8 C40 C39 125(3) . . ?
N8 C40 C41 119(3) . . ?
C39 C40 C41 116(2) . . ?
N9 C41 C42 121(2) . . ?
N9 C41 C40 114(2) . . ?
C42 C41 C40 125(3) . . ?
C41 C42 C43 121(3) . . ?
C44 C43 C42 118(3) . . ?
C43 C44 C45 117(3) . . ?
N9 C45 C44 125(3) . . ?
N10 C46 C47 120(3) . . ?
C48 C47 C46 118(3) . . ?
C47 C48 C49 123(3) . . ?
C50 C49 C48 117(3) . . ?
N10 C50 C49 119(3) . . ?
N10 C50 C51 118(2) . . ?
C49 C50 C51 123(3) . . ?
C52 C51 N11 121(2) . . ?
C52 C51 C50 121(3) . . ?
N11 C51 C50 118(2) . . ?
C51 C52 C53 121(3) . . ?
C52 C53 C54 120(3) . . ?
C53 C54 C55 117(3) . . ?
N11 C55 C54 121(3) . . ?
N11 C55 C56 115(3) . . ?
C54 C55 C56 124(3) . . ?
N12 C56 C57 120(3) . . ?
N12 C56 C55 120(3) . . ?
C57 C56 C55 120(3) . . ?
C58 C57 C56 117(3) . . ?
C57 C58 C59 124(3) . . ?
C60 C59 C58 116(3) . . ?
N12 C60 C59 124(3) . . ?
N13 C61 C62 128(3) . . ?
C63 C62 C61 113(3) . . ?
C64 C63 C62 124(4) . . ?
C63 C64 C65 119(3) . . ?
N13 C65 C64 121(3) . . ?
N13 C65 C66 118(2) . . ?
C64 C65 C66 121(3) . . ?
N14 C66 C67 120(3) . . ?
N14 C66 C65 116(2) . . ?
C67 C66 C65 123(3) . . ?
C68 C67 C66 119(3) . . ?
C69 C68 C67 121(3) . . ?
C68 C69 C70 120(3) . . ?
N14 C70 C69 120(3) . . ?
N14 C70 C71 122(3) . . ?
C69 C70 C71 118(3) . . ?
C72 C71 N15 120(3) . . ?
C72 C71 C70 124(3) . . ?
N15 C71 C70 116(2) . . ?
C71 C72 C73 124(3) . . ?
C72 C73 C74 118(3) . . ?
C73 C74 C75 118(3) . . ?
N15 C75 C74 121(3) . . ?
N16 C76 C77 124(3) . . ?
C78 C77 C76 117(4) . . ?
C77 C78 C79 122(4) . . ?
C78 C79 C80 114(3) . . ?
N16 C80 C79 125(3) . . ?
N16 C80 C81 117(3) . . ?
C79 C80 C81 118(3) . . ?
C82 C81 N17 118(3) . . ?
C82 C81 C80 124(3) . . ?
N17 C81 C80 117(3) . . ?
C83 C82 C81 123(3) . . ?
C82 C83 C84 116(3) . . ?
C85 C84 C83 121(3) . . ?
N17 C85 C84 121(3) . . ?
N17 C85 C86 114(3) . . ?
C84 C85 C86 125(3) . . ?
N18 C86 C87 119(2) . . ?
N18 C86 C85 122(3) . . ?
C87 C86 C85 118(3) . . ?
C88 C87 C86 119(3) . . ?
C89 C88 C87 122(3) . . ?
C88 C89 C90 114(3) . . ?
N18 C90 C89 125(3) . . ?
F1 C91 F3 113(7) . . ?
F1 C91 F2 108(6) . . ?
F3 C91 F2 112(6) . . ?
F1 C91 S1 113(6) . . ?
F3 C91 S1 103(5) . . ?
F2 C91 S1 106(5) . . ?
F6 C92 F4 106(3) . . ?
F6 C92 F5 103(3) . . ?
F4 C92 F5 102(3) . . ?
F6 C92 S2 116(3) . . ?
F4 C92 S2 114(3) . . ?
F5 C92 S2 114(3) . . ?
F7 C93 F8 109(4) . . ?
F7 C93 F9 107(4) . . ?
F8 C93 F9 109(4) . . ?
F7 C93 S3 110(3) . . ?
F8 C93 S3 113(3) . . ?
F9 C93 S3 108(3) . . ?
F11 C94 F10 114(4) . . ?
F11 C94 F12 109(4) . . ?
F10 C94 F12 99(3) . . ?
F11 C94 S4 123(3) . . ?
F10 C94 S4 106(3) . . ?
F12 C94 S4 104(3) . . ?
F15 C95 F14 110(3) . . ?
F15 C95 F13 111(3) . . ?
F14 C95 F13 109(3) . . ?
F15 C95 S5 111(3) . . ?
F14 C95 S5 109(3) . . ?
F13 C95 S5 107(3) . . ?
F17 C96 F16 118(6) . . ?
F17 C96 F18 111(6) . . ?
F16 C96 F18 111(5) . . ?
F17 C96 S6 107(5) . . ?
F16 C96 S6 108(4) . . ?
F18 C96 S6 101(4) . . ?
F19 C97 F20 112(4) . . ?
F19 C97 F21 104(4) . . ?
F20 C97 F21 103(4) . . ?
F19 C97 S7 114(4) . . ?
F20 C97 S7 111(3) . . ?
F21 C97 S7 112(3) . . ?
F24 C98 F23 109(3) . . ?
F24 C98 F22 104(3) . . ?
F23 C98 F22 106(3) . . ?
F24 C98 S8 114(3) . . ?
F23 C98 S8 113(3) . . ?
F22 C98 S8 109(3) . . ?
F25 C99 F26 109(3) . . ?
F25 C99 F27 101(3) . . ?
F26 C99 F27 108(3) . . ?
F25 C99 S9 114(3) . . ?
F26 C99 S9 113(3) . . ?
F27 C99 S9 110(3) . . ?
F29 C100 F28 106(3) . . ?
F29 C100 F30 91(3) . . ?
F28 C100 F30 91(3) . . ?
F29 C100 S10 126(3) . . ?
F28 C100 S10 122(3) . . ?
F30 C100 S10 109(3) . . ?
N19 C101 C102 165(8) . . ?
N30 C103 C104 107(5) . . ?
C105 C104 C103 116(6) . . ?
C104 C105 C106 130(7) . . ?
C107 C106 C105 107(7) . . ?
C106 C107 N30 129(6) . . ?

loop_
_geom_bond_atom_site_label_1
_geom_bond_atom_site_label_2
_geom_bond_distance
_geom_bond_site_symmetry_2
_geom_bond_publ_flag
U1 O1-2 2.044(16) . ?
U1 O1 2.390(17) . ?
U1 O4 2.535(18) . ?
U1 N6 2.57(2) . ?
U1 N5 2.57(2) . ?
U1 N3 2.58(2) . ?
U1 N4 2.604(19) . ?
U1 N2 2.68(2) . ?
U1 N1 2.68(2) . ?
U2 O2-3 2.075(17) . ?
U2 O1-2 2.167(16) . ?
U2 O7 2.441(18) . ?
U2 N8 2.51(2) . ?
U2 O10 2.553(17) . ?
U2 N7 2.57(2) . ?
U2 O5 2.570(19) . ?
U2 N9 2.58(2) . ?
U3 O3-4 2.116(18) . ?
U3 O2-3 2.119(17) . ?
U3 O11 2.490(15) . ?
U3 N12 2.52(2) . ?
U3 O13 2.537(18) . ?
U3 N10 2.56(2) . ?
U3 N11 2.58(2) . ?
U3 O8 2.63(2) . ?
U4 O3-4 2.098(17) . ?
U4 O16 2.392(17) . ?
U4 O14 2.55(2) . ?
U4 N16 2.58(2) . ?
U4 N13 2.59(2) . ?
U4 N17 2.60(2) . ?
U4 N18 2.60(2) . ?
U4 N14 2.65(2) . ?
U4 N15 2.67(2) . ?
S1 O3 1.380(19) . ?
S1 O1 1.506(18) . ?
S1 O2 1.61(2) . ?
S1 C91 1.73(7) . ?
S2 O6 1.42(2) . ?
S2 O4 1.446(18) . ?
S2 O5 1.481(18) . ?
S2 C92 1.73(4) . ?
S3 O9 1.414(19) . ?
S3 O8 1.41(2) . ?
S3 O7 1.455(19) . ?
S3 C93 1.83(4) . ?
S4 O12 1.44(2) . ?
S4 O10 1.453(17) . ?
S4 O11 1.477(15) . ?
S4 C94 1.82(4) . ?
S5 O15 1.41(2) . ?
S5 O13 1.422(18) . ?
S5 O14 1.43(2) . ?
S5 C95 1.87(4) . ?
S6 O17 1.32(4) . ?
S6 O18 1.44(3) . ?
S6 O16 1.503(18) . ?
S6 C96 1.87(6) . ?
S7 O20 1.40(2) . ?
S7 O21 1.43(2) . ?
S7 O19 1.44(2) . ?
S7 C97 1.81(5) . ?
S8 O24 1.43(2) . ?
S8 O22 1.44(2) . ?
S8 O23 1.44(2) . ?
S8 C98 1.80(4) . ?
S9 O26 1.446(19) . ?
S9 O27 1.45(2) . ?
S9 O25 1.45(2) . ?
S9 C99 1.81(4) . ?
S10 O28 1.33(3) . ?
S10 O29 1.39(2) . ?
S10 O30 1.55(3) . ?
S10 C100 1.67(4) . ?
F1 C91 1.30(8) . ?
F2 C91 1.36(8) . ?
F3 C91 1.35(8) . ?
F4 C92 1.34(4) . ?
F5 C92 1.36(4) . ?
F6 C92 1.32(4) . ?
F7 C93 1.27(4) . ?
F8 C93 1.30(4) . ?
F9 C93 1.34(4) . ?
F10 C94 1.35(4) . ?
F11 C94 1.19(4) . ?
F12 C94 1.45(4) . ?
F13 C95 1.36(4) . ?
F14 C95 1.27(4) . ?
F15 C95 1.26(4) . ?
F16 C96 1.27(6) . ?
F17 C96 1.16(6) . ?
F18 C96 1.34(6) . ?
F19 C97 1.30(5) . ?
F20 C97 1.33(5) . ?
F21 C97 1.37(5) . ?
F22 C98 1.34(4) . ?
F23 C98 1.28(4) . ?
F24 C98 1.28(4) . ?
F24 U1 6.08(2) 3_667 ?
F25 C99 1.25(4) . ?
F26 C99 1.28(4) . ?
F27 C99 1.36(4) . ?
F28 C100 1.31(4) . ?
F29 C100 1.27(4) . ?
F30 C100 1.49(4) . ?
O22 U4 6.007(19) 2_646 ?
O28 U4 5.85(3) 3_676 ?
O29 U1 5.58(2) 2_646 ?
N1 C5 1.30(3) . ?
N1 C1 1.37(3) . ?
N2 C10 1.36(3) . ?
N2 C6 1.36(3) . ?
N3 C15 1.32(3) . ?
N3 C11 1.36(3) . ?
N4 C16 1.34(3) . ?
N4 C20 1.35(3) . ?
N5 C25 1.33(3) . ?
N5 C21 1.42(3) . ?
N6 C30 1.34(3) . ?
N6 C26 1.38(3) . ?
N7 C35 1.28(3) . ?
N7 C31 1.32(3) . ?
N8 C36 1.34(3) . ?
N8 C40 1.34(3) . ?
N9 C45 1.31(3) . ?
N9 C41 1.35(3) . ?
N10 C46 1.32(3) . ?
N10 C50 1.38(3) . ?
N11 C55 1.35(3) . ?
N11 C51 1.36(3) . ?
N12 C56 1.36(3) . ?
N12 C60 1.36(3) . ?
N13 C61 1.31(3) . ?
N13 C65 1.39(3) . ?
N14 C70 1.33(3) . ?
N14 C66 1.36(3) . ?
N15 C75 1.35(3) . ?
N15 C71 1.37(3) . ?
N16 C80 1.26(3) . ?
N16 C76 1.31(3) . ?
N17 C85 1.33(3) . ?
N17 C81 1.39(3) . ?
N18 C86 1.30(3) . ?
N18 C90 1.35(3) . ?
N19 C101 0.97(7) . ?
N30 C107 1.37(4) . ?
N30 C103 1.43(5) . ?
C1 C2 1.44(4) . ?
C2 C3 1.38(4) . ?
C3 C4 1.40(5) . ?
C4 C5 1.35(4) . ?
C5 C6 1.49(4) . ?
C6 C7 1.41(4) . ?
C7 C8 1.35(4) . ?
C8 C9 1.40(4) . ?
C9 C10 1.44(4) . ?
C10 C11 1.44(4) . ?
C11 C12 1.39(4) . ?
C12 C13 1.39(5) . ?
C13 C14 1.41(5) . ?
C14 C15 1.40(4) . ?
C16 C17 1.37(4) . ?
C17 C18 1.36(4) . ?
C18 C19 1.40(4) . ?
C19 C20 1.35(3) . ?
C20 C21 1.38(3) . ?
C21 C22 1.45(4) . ?
C22 C23 1.35(4) . ?
C23 C24 1.38(3) . ?
C24 C25 1.47(4) . ?
C25 C26 1.51(4) . ?
C26 C27 1.38(4) . ?
C27 C28 1.40(4) . ?
C28 C29 1.35(4) . ?
C29 C30 1.38(4) . ?
C31 C32 1.38(3) . ?
C32 C33 1.32(4) . ?
C33 C34 1.35(4) . ?
C34 C35 1.44(4) . ?
C35 C36 1.48(3) . ?
C36 C37 1.45(4) . ?
C37 C38 1.36(3) . ?
C38 C39 1.36(4) . ?
C39 C40 1.41(4) . ?
C40 C41 1.53(3) . ?
C41 C42 1.39(3) . ?
C42 C43 1.39(4) . ?
C43 C44 1.36(4) . ?
C44 C45 1.42(4) . ?
C46 C47 1.41(4) . ?
C47 C48 1.33(4) . ?
C48 C49 1.41(4) . ?
C49 C50 1.39(4) . ?
C50 C51 1.46(3) . ?
C51 C52 1.31(3) . ?
C52 C53 1.36(3) . ?
C53 C54 1.38(4) . ?
C54 C55 1.40(4) . ?
C55 C56 1.47(4) . ?
C56 C57 1.47(4) . ?
C57 C58 1.35(4) . ?
C58 C59 1.39(4) . ?
C59 C60 1.38(4) . ?
C61 C62 1.39(4) . ?
C62 C63 1.37(4) . ?
C63 C64 1.33(4) . ?
C64 C65 1.38(4) . ?
C65 C66 1.46(4) . ?
C66 C67 1.38(4) . ?
C67 C68 1.35(4) . ?
C68 C69 1.30(4) . ?
C69 C70 1.41(4) . ?
C70 C71 1.44(3) . ?
C71 C72 1.33(4) . ?
C72 C73 1.33(4) . ?
C73 C74 1.40(4) . ?
C74 C75 1.41(4) . ?
C76 C77 1.37(4) . ?
C77 C78 1.33(4) . ?
C78 C79 1.38(4) . ?
C79 C80 1.41(4) . ?
C80 C81 1.51(4) . ?
C81 C82 1.38(4) . ?
C82 C83 1.37(4) . ?
C83 C84 1.42(4) . ?
C84 C85 1.36(4) . ?
C85 C86 1.45(3) . ?
C86 C87 1.42(4) . ?
C87 C88 1.38(4) . ?
C88 C89 1.35(4) . ?
C89 C90 1.41(3) . ?
C101 C102 1.56(7) . ?
C103 C104 1.50(7) . ?
C104 C105 1.44(7) . ?
C105 C106 1.47(8) . ?
C106 C107 1.24(7) . ?
